data_7152164
loop_
_publ_author_name
'Bel\'en Jim\'enez, M'
'Alc\'azar, Victoria'
'Pel\'aez, Rafael'
'Sanz, Francisca'
'Fuentes de Arriba, Angel L.'
'Caballero, M. Cruz'

_publ_section_title
;
 Bis-amidocarbazolyl urea receptor for short-chain dicarboxylate anions.
;
_journal_issue 6
_journal_name_full 'Organic &amp; biomolecular chemistry'
_journal_page_first 1181
_journal_page_last 1185
_journal_paper_doi 10.1039/c1ob06540h
_journal_volume 10
_journal_year 2012
_chemical_formula_moiety 'C37 H36 Cl4 N6 O3, 2(C16 H36 N), C2 O4'
_chemical_formula_sum 'C71 H108 Cl4 N8 O7'
_chemical_formula_weight 1327.45
_chemical_name_systematic
;
?
;
_space_group_IT_number 14
_symmetry_cell_setting monoclinic
_symmetry_space_group_name_Hall '-P 2ybc'
_symmetry_space_group_name_H-M 'P 1 21/c 1'
_atom_sites_solution_hydrogens geom
_atom_sites_solution_primary direct
_atom_sites_solution_secondary difmap
_audit_creation_method SHELXL-97
_cell_angle_alpha 90.00
_cell_angle_beta 94.856(5)
_cell_angle_gamma 90.00
_cell_formula_units_Z 8
_cell_length_a 27.892(3)
_cell_length_b 17.1340(18)
_cell_length_c 30.726(3)
_cell_measurement_reflns_used 26060
_cell_measurement_temperature 373(2)
_cell_measurement_theta_max 22.12
_cell_measurement_theta_min 0.73
_cell_volume 14631(3)
_computing_cell_refinement 'SAINT (Bruker 2005)'
_computing_data_collection 'APEX 2 (Bruker 2005)'
_computing_data_reduction 'SAINT (Bruker 2005)'
_computing_molecular_graphics 'Ortep-3 for Windows (Farrugia, 1997)'
_computing_publication_material 'WinGX publication routines (Farrugia, 1999)'
_computing_structure_refinement 'SHELXL-97 (Sheldrick, 1997)'
_computing_structure_solution 'SIR2004 (Giacovazzo et al, 2004)'
_diffrn_ambient_temperature 373(2)
_diffrn_measured_fraction_theta_full 0.886
_diffrn_measured_fraction_theta_max 0.886
_diffrn_measurement_device_type 'CCD area detector'
_diffrn_measurement_method 'phi and omega scans'
_diffrn_radiation_monochromator graphite
_diffrn_radiation_source 'fine-focus sealed tube'
_diffrn_radiation_type MoK\a
_diffrn_radiation_wavelength 0.71073
_diffrn_reflns_av_R_equivalents 0.0000
_diffrn_reflns_av_sigmaI/netI 0.1491
_diffrn_reflns_limit_h_max 29
_diffrn_reflns_limit_h_min -29
_diffrn_reflns_limit_k_max 18
_diffrn_reflns_limit_k_min 0
_diffrn_reflns_limit_l_max 32
_diffrn_reflns_limit_l_min 0
_diffrn_reflns_number 26060
_diffrn_reflns_theta_full 22.12
_diffrn_reflns_theta_max 22.12
_diffrn_reflns_theta_min 0.73
_exptl_absorpt_coefficient_mu 0.218
_exptl_absorpt_correction_T_max 0.989
_exptl_absorpt_correction_T_min 0.942
_exptl_absorpt_correction_type multi-scan
_exptl_absorpt_process_details 'BRUKER TWINABS'
_exptl_crystal_colour colourless
_exptl_crystal_density_diffrn 1.205
_exptl_crystal_density_method 'not measured'
_exptl_crystal_description prismatic
_exptl_crystal_F_000 5712
_exptl_crystal_size_max 0.93
_exptl_crystal_size_mid 0.23
_exptl_crystal_size_min 0.05
_refine_diff_density_max 0.608
_refine_diff_density_min -0.899
_refine_diff_density_rms 0.128
_refine_ls_extinction_method none
_refine_ls_goodness_of_fit_ref 1.056
_refine_ls_hydrogen_treatment constr
_refine_ls_matrix_type full
_refine_ls_number_parameters 831
_refine_ls_number_reflns 18233
_refine_ls_number_restraints 402
_refine_ls_restrained_S_all 1.054
_refine_ls_R_factor_all 0.2073
_refine_ls_R_factor_gt 0.1454
_refine_ls_shift/su_max 0.008
_refine_ls_shift/su_mean 0.000
_refine_ls_structure_factor_coef Fsqd
_refine_ls_weighting_details 'calc w=1/[\s^2^(Fo^2^)+(0.1710P)^2^+233.2809P] where P=(Fo^2^+2Fc^2^)/3'
_refine_ls_weighting_scheme calc
_refine_ls_wR_factor_gt 0.3771
_refine_ls_wR_factor_ref 0.4070
_reflns_number_gt 15610
_reflns_number_total 18233
_reflns_threshold_expression >2sigma(I)
_cod_data_source_file c1ob06540h.txt
_cod_data_source_block twin
_cod_depositor_comments
;
The following automatic conversions were performed:

'_symmetry_cell_setting' value 'Monoclinic' changed to 'monoclinic'
according to /home/saulius/struct/CIF-dictionaries/cif_core.dic
dictionary named 'cif_core.dic' version 2.4.1 from 2010-06-29.

Automatic conversion script
Id: cif_fix_values 1715 2011-07-08 13:25:40Z adriana 
;
_cod_original_sg_symbol_Hall -P2ybc
_cod_original_sg_symbol_H-M P21/c
_cod_database_code 7152164

loop_
_symmetry_equiv_pos_as_xyz
'x, y, z'
'-x, y+1/2, -z+1/2'
'-x, -y, -z'
'x, -y-1/2, z-1/2'

loop_
_atom_site_label
_atom_site_type_symbol
_atom_site_fract_x
_atom_site_fract_y
_atom_site_fract_z
_atom_site_U_iso_or_equiv
_atom_site_adp_type
_atom_site_occupancy
_atom_site_symmetry_multiplicity
_atom_site_calc_flag
_atom_site_refinement_flags
_atom_site_disorder_assembly
_atom_site_disorder_group
C1 C -0.0555(5) 0.7065(8) 0.4879(4) 0.020(3) Uiso 1 1 d . . .
O2 O -0.0902(4) 0.6923(5) 0.4626(3) 0.033(3) Uiso 1 1 d . . .
N3 N -0.0142(4) 0.7440(6) 0.4771(3) 0.025(3) Uiso 1 1 d . . .
H3 H 0.0068 0.7558 0.4983 0.030 Uiso 1 1 calc R . .
C31 C -0.0033(5) 0.7645(8) 0.4351(4) 0.025(4) Uiso 1 1 d . . .
C32 C -0.0311(5) 0.7416(8) 0.3961(4) 0.024(4) Uiso 1 1 d . . .
H32 H -0.0605 0.7166 0.3975 0.029 Uiso 1 1 calc R . .
C33 C -0.0134(5) 0.7575(8) 0.3557(4) 0.029(4) Uiso 1 1 d . . .
C34 C 0.0291(5) 0.7936(7) 0.3505(4) 0.018(3) Uiso 1 1 d . . .
H34 H 0.0395 0.8020 0.3229 0.021 Uiso 1 1 calc R . .
C35 C 0.0566(5) 0.8177(8) 0.3880(4) 0.023(4) Uiso 1 1 d . . .
C36 C 0.1011(5) 0.8589(8) 0.3953(4) 0.020(3) Uiso 1 1 d . . .
C37 C 0.1333(5) 0.8887(8) 0.3678(4) 0.025(4) Uiso 1 1 d . . .
H37 H 0.1287 0.8823 0.3377 0.030 Uiso 1 1 calc R . .
C38 C 0.1714(5) 0.9271(8) 0.3865(4) 0.030(4) Uiso 1 1 d . . .
C39 C 0.1817(5) 0.9385(7) 0.4320(4) 0.021(3) Uiso 1 1 d . . .
H39 H 0.2094 0.9644 0.4431 0.025 Uiso 1 1 calc R . .
C40 C 0.1495(5) 0.9102(8) 0.4589(4) 0.025(4) Uiso 1 1 d . . .
C41 C 0.1094(5) 0.8664(8) 0.4426(4) 0.020(3) Uiso 1 1 d . . .
N42 N 0.0724(4) 0.8325(6) 0.4610(3) 0.022(3) Uiso 1 1 d . . .
H42 H 0.0698 0.8292 0.4886 0.027 Uiso 1 1 calc R . .
C43 C 0.0402(5) 0.8046(8) 0.4298(4) 0.021(3) Uiso 1 1 d . . .
N44 N 0.1564(4) 0.9157(6) 0.5061(3) 0.021(3) Uiso 1 1 d . . .
H44 H 0.1380 0.8872 0.5206 0.026 Uiso 1 1 calc R . .
C45 C 0.1887(6) 0.9607(9) 0.5295(5) 0.034(4) Uiso 1 1 d . . .
O46 O 0.2177(4) 1.0033(6) 0.5132(3) 0.050(3) Uiso 1 1 d . . .
C47 C 0.1823(6) 0.9613(10) 0.5778(5) 0.050(5) Uiso 1 1 d D . .
H47A H 0.1623 1.0053 0.5845 0.060 Uiso 1 1 calc R . .
H47B H 0.1659 0.9140 0.5855 0.060 Uiso 1 1 calc R . .
C48 C 0.2295(6) 0.9667(10) 0.6049(5) 0.053(5) Uiso 1 1 d D . .
H48A H 0.2471 1.0115 0.5953 0.064 Uiso 1 1 calc R . .
H48B H 0.2483 0.9204 0.5999 0.064 Uiso 1 1 calc R . .
C49 C 0.2240(6) 0.9746(9) 0.6546(5) 0.047(5) Uiso 1 1 d D . .
H49A H 0.2558 0.9787 0.6698 0.057 Uiso 1 1 calc R . .
H49B H 0.2070 1.0228 0.6596 0.057 Uiso 1 1 calc R . .
C50 C 0.1978(6) 0.9085(9) 0.6741(5) 0.052(5) Uiso 1 1 d D . .
H50A H 0.2111 0.8595 0.6649 0.062 Uiso 1 1 calc R . .
H50B H 0.1642 0.9102 0.6631 0.062 Uiso 1 1 calc R . .
C51 C 0.2013(6) 0.9112(10) 0.7240(4) 0.050(5) Uiso 1 1 d D . .
H51A H 0.2331 0.8963 0.7354 0.075 Uiso 1 1 calc R . .
H51B H 0.1782 0.8759 0.7346 0.075 Uiso 1 1 calc R . .
H51C H 0.1946 0.9633 0.7335 0.075 Uiso 1 1 calc R . .
N3B N -0.0511(4) 0.6843(6) 0.5315(3) 0.024(3) Uiso 1 1 d . . .
H3B H -0.0228 0.6850 0.5450 0.028 Uiso 1 1 calc R . .
C31B C -0.0896(5) 0.6609(8) 0.5549(4) 0.026(4) Uiso 1 1 d . . .
C32B C -0.1362(5) 0.6546(7) 0.5382(4) 0.021(3) Uiso 1 1 d . . .
H32B H -0.1432 0.6626 0.5084 0.026 Uiso 1 1 calc R . .
C33B C -0.1740(5) 0.6369(8) 0.5634(4) 0.029(4) Uiso 1 1 d . . .
C34B C -0.1647(5) 0.6217(7) 0.6085(4) 0.019(3) Uiso 1 1 d . . .
H34B H -0.1897 0.6093 0.6255 0.023 Uiso 1 1 calc R . .
C35B C -0.1181(5) 0.6256(8) 0.6269(4) 0.020(3) Uiso 1 1 d . . .
C36B C -0.0952(5) 0.6159(8) 0.6694(4) 0.023(4) Uiso 1 1 d . . .
C37B C -0.1123(6) 0.5972(8) 0.7094(4) 0.034(4) Uiso 1 1 d . . .
H37B H -0.1449 0.5883 0.7120 0.040 Uiso 1 1 calc R . .
C38B C -0.0792(5) 0.5925(8) 0.7448(4) 0.018(3) Uiso 1 1 d . . .
C39B C -0.0314(5) 0.6064(8) 0.7443(4) 0.023(4) Uiso 1 1 d . . .
H39B H -0.0114 0.6038 0.7700 0.028 Uiso 1 1 calc R . .
C40B C -0.0120(5) 0.6248(8) 0.7045(4) 0.022(3) Uiso 1 1 d . . .
C41B C -0.0465(5) 0.6296(8) 0.6677(4) 0.020(3) Uiso 1 1 d . . .
N42B N -0.0367(4) 0.6468(6) 0.6247(3) 0.025(3) Uiso 1 1 d . . .
H42B H -0.0090 0.6566 0.6156 0.030 Uiso 1 1 calc R . .
C43B C -0.0805(5) 0.6447(8) 0.5998(4) 0.022(3) Uiso 1 1 d . . .
N44B N 0.0355(4) 0.6418(6) 0.7002(3) 0.026(3) Uiso 1 1 d . . .
H44B H 0.0410 0.6650 0.6763 0.031 Uiso 1 1 calc R . .
C45B C 0.0742(6) 0.6277(9) 0.7275(5) 0.043(5) Uiso 1 1 d . . .
O46B O 0.0717(4) 0.5982(6) 0.7647(3) 0.046(3) Uiso 1 1 d . . .
C47B C 0.1222(6) 0.6490(12) 0.7105(6) 0.072(6) Uiso 1 1 d D B .
H47C H 0.1279 0.6143 0.6866 0.086 Uiso 1 1 calc R . .
H47D H 0.1200 0.7016 0.6990 0.086 Uiso 1 1 calc R . .
C48B C 0.1644(6) 0.6447(12) 0.7436(6) 0.081(7) Uiso 1 1 d DU . .
H48C H 0.1708 0.5908 0.7518 0.097 Uiso 1 1 calc R A 1
H48D H 0.1577 0.6735 0.7696 0.097 Uiso 1 1 calc R A 1
C49B C 0.2095(9) 0.6806(18) 0.7235(10) 0.081(10) Uiso 0.65(2) 1 d PDU B 1
H49C H 0.2009 0.7293 0.7089 0.097 Uiso 0.65(2) 1 calc PR B 1
H49D H 0.2348 0.6909 0.7464 0.097 Uiso 0.65(2) 1 calc PR B 1
C50B C 0.2268(11) 0.6225(19) 0.6914(11) 0.094(11) Uiso 0.65(2) 1 d PDU B 1
H50C H 0.2049 0.6219 0.6651 0.112 Uiso 0.65(2) 1 calc PR B 1
H50D H 0.2276 0.5706 0.7040 0.112 Uiso 0.65(2) 1 calc PR B 1
C51B C 0.2769(11) 0.646(2) 0.6802(12) 0.098(12) Uiso 0.65(2) 1 d PDU B 1
H51D H 0.2770 0.7003 0.6726 0.147 Uiso 0.65(2) 1 calc PR B 1
H51E H 0.2858 0.6154 0.6560 0.147 Uiso 0.65(2) 1 calc PR B 1
H51F H 0.2995 0.6371 0.7051 0.147 Uiso 0.65(2) 1 calc PR B 1
C1C C 0.5393(5) 0.2075(7) 0.4859(4) 0.017(3) Uiso 1 1 d . . .
O2C O 0.5743(3) 0.1902(5) 0.4660(3) 0.030(3) Uiso 1 1 d . . .
N3C N 0.5381(4) 0.1883(6) 0.5301(3) 0.019(3) Uiso 1 1 d . . .
H3C H 0.5104 0.1883 0.5405 0.023 Uiso 1 1 calc R . .
C31C C 0.5773(5) 0.1693(7) 0.5585(4) 0.019(3) Uiso 1 1 d . . .
C32C C 0.6240(5) 0.1661(7) 0.5484(4) 0.016(3) Uiso 1 1 d . . .
H32C H 0.6311 0.1735 0.5196 0.019 Uiso 1 1 calc R . .
C33C C 0.6617(5) 0.1516(8) 0.5809(4) 0.022(4) Uiso 1 1 d . . .
C34C C 0.6545(5) 0.1412(8) 0.6236(4) 0.025(4) Uiso 1 1 d . . .
H34C H 0.6800 0.1342 0.6448 0.030 Uiso 1 1 calc R . .
C35C C 0.6065(5) 0.1416(7) 0.6341(4) 0.017(3) Uiso 1 1 d . . .
C36C C 0.5845(5) 0.1336(7) 0.6764(4) 0.014(3) Uiso 1 1 d . . .
C37C C 0.6039(5) 0.1179(7) 0.7186(4) 0.019(3) Uiso 1 1 d . . .
H37C H 0.6368 0.1117 0.7256 0.023 Uiso 1 1 calc R . .
C38C C 0.5706(5) 0.1124(8) 0.7494(4) 0.025(4) Uiso 1 1 d . . .
C39C C 0.5212(5) 0.1219(7) 0.7404(4) 0.023(4) Uiso 1 1 d . . .
H39C H 0.5009 0.1171 0.7627 0.028 Uiso 1 1 calc R . .
C40C C 0.5020(5) 0.1387(7) 0.6975(4) 0.017(3) Uiso 1 1 d . . .
C41C C 0.5355(5) 0.1419(8) 0.6667(4) 0.021(3) Uiso 1 1 d . . .
N42C N 0.5249(4) 0.1556(6) 0.6213(3) 0.020(3) Uiso 1 1 d . . .
H42C H 0.4969 0.1627 0.6078 0.024 Uiso 1 1 calc R . .
C43C C 0.5690(5) 0.1552(7) 0.6031(4) 0.018(3) Uiso 1 1 d . . .
N44C N 0.4529(4) 0.1500(6) 0.6854(3) 0.018(3) Uiso 1 1 d . . .
H44C H 0.4467 0.1706 0.6601 0.021 Uiso 1 1 calc R . .
C45C C 0.4139(5) 0.1339(8) 0.7068(4) 0.020(3) Uiso 1 1 d . . .
O46C O 0.4176(3) 0.1003(5) 0.7429(3) 0.027(2) Uiso 1 1 d . . .
C47C C 0.3666(5) 0.1523(8) 0.6830(4) 0.022(3) Uiso 1 1 d . . .
H47E H 0.3595 0.1125 0.6610 0.027 Uiso 1 1 calc R . .
H47F H 0.3693 0.2017 0.6680 0.027 Uiso 1 1 calc R . .
C48C C 0.3252(5) 0.1572(8) 0.7106(4) 0.026(4) Uiso 1 1 d . . .
H48E H 0.3211 0.1069 0.7242 0.032 Uiso 1 1 calc R . .
H48F H 0.3330 0.1948 0.7338 0.032 Uiso 1 1 calc R . .
C49C C 0.2790(5) 0.1800(8) 0.6867(4) 0.027(4) Uiso 1 1 d . . .
H49E H 0.2716 0.1422 0.6636 0.032 Uiso 1 1 calc R . .
H49F H 0.2835 0.2301 0.6729 0.032 Uiso 1 1 calc R . .
C50C C 0.2358(6) 0.1864(9) 0.7134(5) 0.042(4) Uiso 1 1 d . . .
H50E H 0.2434 0.2226 0.7373 0.051 Uiso 1 1 calc R . .
H50F H 0.2299 0.1357 0.7261 0.051 Uiso 1 1 calc R . .
C51C C 0.1898(6) 0.2136(10) 0.6874(5) 0.053(5) Uiso 1 1 d . . .
H51G H 0.1933 0.2670 0.6788 0.079 Uiso 1 1 calc R . .
H51H H 0.1632 0.2093 0.7053 0.079 Uiso 1 1 calc R . .
H51I H 0.1838 0.1816 0.6619 0.079 Uiso 1 1 calc R . .
N3D N 0.5008(4) 0.2446(6) 0.4697(3) 0.023(3) Uiso 1 1 d . . .
H3D H 0.4815 0.2607 0.4882 0.027 Uiso 1 1 calc R . .
C31D C 0.4866(5) 0.2620(8) 0.4236(4) 0.024(4) Uiso 1 1 d . . .
C32D C 0.5148(5) 0.2362(8) 0.3914(4) 0.023(4) Uiso 1 1 d . . .
H32D H 0.5438 0.2104 0.3980 0.027 Uiso 1 1 calc R . .
C33D C 0.4970(5) 0.2512(8) 0.3486(4) 0.024(4) Uiso 1 1 d . . .
C34D C 0.4566(5) 0.2911(7) 0.3354(4) 0.016(3) Uiso 1 1 d . . .
H34D H 0.4471 0.2997 0.3061 0.019 Uiso 1 1 calc R . .
C35D C 0.4294(5) 0.3190(8) 0.3693(4) 0.021(3) Uiso 1 1 d . . .
C36D C 0.3860(5) 0.3653(7) 0.3702(4) 0.019(3) Uiso 1 1 d . . .
C37D C 0.3542(5) 0.3958(7) 0.3386(4) 0.017(3) Uiso 1 1 d . . .
H37D H 0.3573 0.3866 0.3092 0.021 Uiso 1 1 calc R . .
C38D C 0.3175(5) 0.4405(8) 0.3517(4) 0.021(3) Uiso 1 1 d . . .
C39D C 0.3102(5) 0.4553(8) 0.3956(4) 0.022(4) Uiso 1 1 d . . .
H39D H 0.2847 0.4863 0.4029 0.027 Uiso 1 1 calc R . .
C40D C 0.3416(5) 0.4231(8) 0.4276(4) 0.019(3) Uiso 1 1 d . . .
C41D C 0.3795(5) 0.3768(8) 0.4155(4) 0.021(3) Uiso 1 1 d . . .
N42D N 0.4145(4) 0.3384(6) 0.4401(3) 0.021(3) Uiso 1 1 d . . .
H42D H 0.4169 0.3350 0.4681 0.026 Uiso 1 1 calc R . .
C43D C 0.4459(5) 0.3055(7) 0.4126(4) 0.017(3) Uiso 1 1 d . . .
N44D N 0.3399(4) 0.4358(7) 0.4733(3) 0.027(3) Uiso 1 1 d . . .
H44D H 0.3533 0.4009 0.4904 0.033 Uiso 1 1 calc R . .
C45D C 0.3191(5) 0.4977(8) 0.4932(4) 0.022(3) Uiso 1 1 d . . .
O46D O 0.2936(3) 0.5470(5) 0.4723(3) 0.029(2) Uiso 1 1 d . . .
C47D C 0.3320(6) 0.5017(9) 0.5422(4) 0.039(4) Uiso 1 1 d . . .
H47G H 0.3617 0.4733 0.5491 0.047 Uiso 1 1 calc R . .
H47H H 0.3378 0.5558 0.5504 0.047 Uiso 1 1 calc R . .
C48D C 0.2938(5) 0.4689(9) 0.5693(4) 0.031(4) Uiso 1 1 d . . .
H48G H 0.2669 0.5051 0.5685 0.038 Uiso 1 1 calc R . .
H48H H 0.2820 0.4201 0.5565 0.038 Uiso 1 1 calc R . .
C49D C 0.3119(6) 0.4550(9) 0.6155(4) 0.038(4) Uiso 1 1 d . . .
H49G H 0.3261 0.5030 0.6275 0.046 Uiso 1 1 calc R . .
H49H H 0.3372 0.4160 0.6163 0.046 Uiso 1 1 calc R . .
C50D C 0.2738(6) 0.4280(10) 0.6443(5) 0.044(4) Uiso 1 1 d . . .
H50G H 0.2593 0.3803 0.6324 0.053 Uiso 1 1 calc R . .
H50H H 0.2487 0.4673 0.6442 0.053 Uiso 1 1 calc R . .
C51D C 0.2947(6) 0.4131(10) 0.6925(5) 0.058(5) Uiso 1 1 d . . .
H51J H 0.3188 0.3730 0.6929 0.086 Uiso 1 1 calc R . .
H51K H 0.2693 0.3967 0.7097 0.086 Uiso 1 1 calc R . .
H51L H 0.3088 0.4603 0.7045 0.086 Uiso 1 1 calc R . .
N9 N 0.5365(4) 0.4105(6) 0.6728(3) 0.024(3) Uiso 1 1 d . . .
C91 C 0.5135(4) 0.4843(7) 0.6523(4) 0.024(4) Uiso 1 1 d D . .
H91A H 0.5063 0.5194 0.6757 0.029 Uiso 1 1 calc R . .
H91B H 0.5371 0.5100 0.6358 0.029 Uiso 1 1 calc R . .
C92 C 0.4677(4) 0.4734(7) 0.6223(4) 0.027(4) Uiso 1 1 d D . .
H92A H 0.4408 0.4644 0.6398 0.033 Uiso 1 1 calc R . .
H92B H 0.4711 0.4279 0.6040 0.033 Uiso 1 1 calc R . .
C93 C 0.4575(5) 0.5451(7) 0.5935(4) 0.033(4) Uiso 1 1 d D . .
H93A H 0.4233 0.5484 0.5848 0.039 Uiso 1 1 calc R . .
H93B H 0.4669 0.5919 0.6099 0.039 Uiso 1 1 calc R . .
C94 C 0.4851(5) 0.5397(9) 0.5535(4) 0.043(4) Uiso 1 1 d D . .
H94A H 0.5187 0.5329 0.5623 0.064 Uiso 1 1 calc R . .
H94B H 0.4806 0.5867 0.5367 0.064 Uiso 1 1 calc R . .
H94C H 0.4737 0.4959 0.5361 0.064 Uiso 1 1 calc R . .
C91B C 0.5745(5) 0.4343(8) 0.7088(4) 0.021(3) Uiso 1 1 d . . .
H91C H 0.5961 0.4713 0.6966 0.026 Uiso 1 1 calc R . .
H91D H 0.5586 0.4612 0.7313 0.026 Uiso 1 1 calc R . .
C92B C 0.6031(5) 0.3717(8) 0.7290(4) 0.028(4) Uiso 1 1 d . . .
H92C H 0.6219 0.3478 0.7075 0.034 Uiso 1 1 calc R . .
H92D H 0.5819 0.3321 0.7393 0.034 Uiso 1 1 calc R . .
C93B C 0.6375(6) 0.4011(10) 0.7680(5) 0.054(5) Uiso 1 1 d . . .
H93C H 0.6593 0.4397 0.7577 0.064 Uiso 1 1 calc R . .
H93D H 0.6188 0.4259 0.7894 0.064 Uiso 1 1 calc R . .
C94B C 0.6669(6) 0.3324(10) 0.7898(5) 0.059(5) Uiso 1 1 d . . .
H94D H 0.6459 0.2993 0.8048 0.089 Uiso 1 1 calc R . .
H94E H 0.6916 0.3527 0.8104 0.089 Uiso 1 1 calc R . .
H94F H 0.6813 0.3029 0.7678 0.089 Uiso 1 1 calc R . .
C91C C 0.4983(5) 0.3591(8) 0.6901(4) 0.026(4) Uiso 1 1 d . . .
H91E H 0.4760 0.3430 0.6658 0.031 Uiso 1 1 calc R . .
H91F H 0.5135 0.3125 0.7026 0.031 Uiso 1 1 calc R . .
C92C C 0.4703(5) 0.3971(8) 0.7240(4) 0.032(4) Uiso 1 1 d . . .
H92E H 0.4574 0.4467 0.7131 0.039 Uiso 1 1 calc R . .
H92F H 0.4913 0.4070 0.7502 0.039 Uiso 1 1 calc R . .
C93C C 0.4287(5) 0.3432(8) 0.7348(4) 0.031(4) Uiso 1 1 d . . .
H93E H 0.4418 0.2921 0.7427 0.038 Uiso 1 1 calc R . .
H93F H 0.4068 0.3370 0.7089 0.038 Uiso 1 1 calc R . .
C94C C 0.4003(6) 0.3735(9) 0.7724(5) 0.045(5) Uiso 1 1 d . . .
H94G H 0.4214 0.3776 0.7986 0.068 Uiso 1 1 calc R . .
H94H H 0.3747 0.3378 0.7771 0.068 Uiso 1 1 calc R . .
H94I H 0.3870 0.4239 0.7649 0.068 Uiso 1 1 calc R . .
C91D C 0.5599(5) 0.3653(8) 0.6373(4) 0.025(4) Uiso 1 1 d . . .
H91G H 0.5682 0.3135 0.6484 0.030 Uiso 1 1 calc R . .
H91H H 0.5364 0.3591 0.6124 0.030 Uiso 1 1 calc R . .
C92D C 0.6047(5) 0.4026(8) 0.6218(4) 0.026(4) Uiso 1 1 d . . .
H92G H 0.6299 0.4024 0.6456 0.032 Uiso 1 1 calc R . .
H92H H 0.5977 0.4566 0.6141 0.032 Uiso 1 1 calc R . .
C93D C 0.6230(6) 0.3608(9) 0.5823(4) 0.040(4) Uiso 1 1 d . . .
H93G H 0.6255 0.3053 0.5884 0.048 Uiso 1 1 calc R . .
H93H H 0.6549 0.3799 0.5776 0.048 Uiso 1 1 calc R . .
C94D C 0.5889(6) 0.3740(9) 0.5403(4) 0.038(4) Uiso 1 1 d . . .
H94J H 0.5569 0.3580 0.5455 0.057 Uiso 1 1 calc R . .
H94K H 0.6000 0.3437 0.5168 0.057 Uiso 1 1 calc R . .
H94L H 0.5888 0.4283 0.5327 0.057 Uiso 1 1 calc R . .
N6 N 0.3378(5) 0.1048(7) 0.4736(4) 0.037(3) Uiso 1 1 d . C .
C61 C 0.3281(5) 0.1748(8) 0.5029(4) 0.040(4) Uiso 1 1 d D . .
H61A H 0.3502 0.1727 0.5290 0.048 Uiso 1 1 calc R . .
H61B H 0.3345 0.2225 0.4875 0.048 Uiso 1 1 calc R . .
C62 C 0.2768(5) 0.1778(8) 0.5164(4) 0.040(4) Uiso 1 1 d D . .
H62A H 0.2556 0.1969 0.4921 0.047 Uiso 1 1 calc R . .
H62B H 0.2666 0.1254 0.5232 0.047 Uiso 1 1 calc R . .
C63 C 0.2722(5) 0.2296(9) 0.5556(5) 0.052(5) Uiso 1 1 d D . .
H63A H 0.2836 0.2815 0.5493 0.062 Uiso 1 1 calc R . .
H63B H 0.2922 0.2092 0.5803 0.062 Uiso 1 1 calc R . .
C64 C 0.2208(5) 0.2347(10) 0.5672(5) 0.055(5) Uiso 1 1 d D . .
H64A H 0.2052 0.2784 0.5525 0.083 Uiso 1 1 calc R . .
H64B H 0.2204 0.2412 0.5982 0.083 Uiso 1 1 calc R . .
H64C H 0.2041 0.1876 0.5584 0.083 Uiso 1 1 calc R . .
C61B C 0.3900(7) 0.1125(10) 0.4602(5) 0.064(6) Uiso 1 1 d D . .
H61C H 0.4125 0.1024 0.4849 0.076 Uiso 0.617(18) 1 d P C 1
H61D H 0.3948 0.1662 0.4505 0.076 Uiso 0.617(18) 1 d P C 1
H61Y H 0.3887 0.1467 0.4345 0.076 Uiso 0.383(18) 1 d P C 2
H61Z H 0.4088 0.1395 0.4834 0.076 Uiso 0.383(18) 1 d P C 2
C62B C 0.3987(8) 0.0550(15) 0.4222(8) 0.059(8) Uiso 0.617(18) 1 d PDU C 1
H62C H 0.3925 0.0019 0.4311 0.071 Uiso 0.617(18) 1 calc PR C 1
H62D H 0.3767 0.0671 0.3969 0.071 Uiso 0.617(18) 1 calc PR C 1
C63B C 0.4499(8) 0.062(2) 0.4102(8) 0.076(9) Uiso 0.617(18) 1 d PDU C 1
H63C H 0.4569 0.1157 0.4033 0.092 Uiso 0.617(18) 1 calc PR C 1
H63D H 0.4541 0.0304 0.3845 0.092 Uiso 0.617(18) 1 calc PR C 1
C64B C 0.4845(9) 0.034(2) 0.4478(9) 0.078(9) Uiso 0.617(18) 1 d PDU C 1
H64D H 0.4822 0.0681 0.4724 0.118 Uiso 0.617(18) 1 calc PR C 1
H64E H 0.5168 0.0355 0.4391 0.118 Uiso 0.617(18) 1 calc PR C 1
H64F H 0.4765 -0.0181 0.4556 0.118 Uiso 0.617(18) 1 calc PR C 1
C61C C 0.3015(6) 0.1028(9) 0.4356(5) 0.052(5) Uiso 1 1 d D . .
H61E H 0.2698 0.0993 0.4464 0.062 Uiso 1 1 calc R C .
H61F H 0.3064 0.0556 0.4191 0.062 Uiso 1 1 calc R . .
C62C C 0.3018(6) 0.1734(10) 0.4041(5) 0.054(5) Uiso 1 1 d D C .
H62E H 0.3042 0.2215 0.4209 0.065 Uiso 1 1 calc R . .
H62F H 0.3295 0.1701 0.3872 0.065 Uiso 1 1 calc R . .
C63C C 0.2556(8) 0.1743(12) 0.3732(6) 0.094(8) Uiso 1 1 d D . .
H63E H 0.2523 0.1257 0.3571 0.113 Uiso 1 1 calc R C .
H63F H 0.2277 0.1804 0.3898 0.113 Uiso 1 1 calc R . .
C64C C 0.2589(7) 0.2427(11) 0.3418(6) 0.087(7) Uiso 1 1 d D C .
H64G H 0.2587 0.2909 0.3578 0.131 Uiso 1 1 calc R . .
H64H H 0.2319 0.2415 0.3202 0.131 Uiso 1 1 calc R . .
H64I H 0.2882 0.2389 0.3277 0.131 Uiso 1 1 calc R . .
C61D C 0.3334(5) 0.0298(8) 0.4990(4) 0.037(4) Uiso 1 1 d DU . .
H61G H 0.3423 -0.0132 0.4808 0.044 Uiso 1 1 calc R C .
H61H H 0.2999 0.0228 0.5042 0.044 Uiso 1 1 calc R . .
C62D C 0.3637(7) 0.0241(9) 0.5430(5) 0.085(6) Uiso 1 1 d DU C .
H62G H 0.3974 0.0282 0.5380 0.102 Uiso 1 1 calc R . .
H62H H 0.3559 0.0681 0.5611 0.102 Uiso 1 1 calc R . .
C63D C 0.3561(7) -0.0495(9) 0.5674(5) 0.068(6) Uiso 1 1 d DU . .
H63G H 0.3222 -0.0546 0.5718 0.082 Uiso 1 1 calc R C .
H63H H 0.3651 -0.0935 0.5500 0.082 Uiso 1 1 calc R . .
C64D C 0.3845(7) -0.0516(12) 0.6106(5) 0.090(7) Uiso 1 1 d DU C .
H64J H 0.4145 -0.0249 0.6086 0.134 Uiso 1 1 calc R . .
H64K H 0.3907 -0.1049 0.6190 0.134 Uiso 1 1 calc R . .
H64L H 0.3667 -0.0265 0.6320 0.134 Uiso 1 1 calc R . .
N7 N 0.0501(5) 0.1022(7) 0.3371(4) 0.042(4) Uiso 1 1 d . D .
C71 C 0.0137(5) 0.1513(9) 0.3098(4) 0.040(4) Uiso 1 1 d D . .
H71A H 0.0301 0.1970 0.2998 0.048 Uiso 1 1 calc R . .
H71B H -0.0102 0.1695 0.3286 0.048 Uiso 1 1 calc R . .
C72 C -0.0129(5) 0.1120(9) 0.2697(4) 0.044(5) Uiso 1 1 d D . .
H72A H 0.0093 0.1031 0.2476 0.053 Uiso 1 1 calc R . .
H72B H -0.0255 0.0619 0.2781 0.053 Uiso 1 1 calc R . .
C73 C -0.0540(6) 0.1638(10) 0.2514(5) 0.070(6) Uiso 1 1 d D . .
H73A H -0.0774 0.1691 0.2728 0.084 Uiso 1 1 calc R . .
H73B H -0.0417 0.2154 0.2456 0.084 Uiso 1 1 calc R . .
C74 C -0.0780(7) 0.1300(11) 0.2098(5) 0.074(6) Uiso 1 1 d D . .
H74A H -0.0539 0.1165 0.1905 0.111 Uiso 1 1 calc R . .
H74B H -0.0996 0.1678 0.1960 0.111 Uiso 1 1 calc R . .
H74C H -0.0957 0.0841 0.2165 0.111 Uiso 1 1 calc R . .
C71B C 0.0723(6) 0.1516(11) 0.3749(5) 0.065(6) Uiso 1 1 d D . .
H71C H 0.0478 0.1633 0.3947 0.078 Uiso 0.635(17) 1 d P D 1
H71D H 0.0835 0.2007 0.3637 0.078 Uiso 0.635(17) 1 d P D 1
H71Y H 0.0778 0.2016 0.3613 0.078 Uiso 0.365(17) 1 d P D 2
H71Z H 0.0454 0.1606 0.3925 0.078 Uiso 0.365(17) 1 d P D 2
C72B C 0.1152(7) 0.1069(13) 0.3991(6) 0.057(8) Uiso 0.635(17) 1 d PDU D 1
H72C H 0.1049 0.0538 0.4040 0.068 Uiso 0.635(17) 1 calc PR D 1
H72D H 0.1410 0.1043 0.3798 0.068 Uiso 0.635(17) 1 calc PR D 1
C73B C 0.1352(8) 0.1402(16) 0.4419(6) 0.056(7) Uiso 0.635(17) 1 d PDU D 1
H73C H 0.1394 0.1960 0.4385 0.067 Uiso 0.635(17) 1 calc PR D 1
H73D H 0.1666 0.1176 0.4496 0.067 Uiso 0.635(17) 1 calc PR D 1
C74B C 0.1040(10) 0.1262(16) 0.4786(7) 0.049(7) Uiso 0.635(17) 1 d PDU D 1
H74D H 0.0708 0.1316 0.4680 0.073 Uiso 0.635(17) 1 calc PR D 1
H74E H 0.1117 0.1635 0.5014 0.073 Uiso 0.635(17) 1 calc PR D 1
H74F H 0.1096 0.0744 0.4899 0.073 Uiso 0.635(17) 1 calc PR D 1
C71C C 0.0237(5) 0.0303(10) 0.3529(5) 0.062(6) Uiso 1 1 d D . .
H71E H 0.0141 -0.0021 0.3278 0.074 Uiso 1 1 calc R D .
H71F H 0.0463 0.0003 0.3720 0.074 Uiso 1 1 calc R . .
C72C C -0.0204(6) 0.0466(9) 0.3771(5) 0.052(5) Uiso 1 1 d D D .
H72E H -0.0131 0.0905 0.3965 0.062 Uiso 1 1 calc R E 1
H72F H -0.0462 0.0627 0.3559 0.062 Uiso 1 1 calc R E 1
C73C C -0.0391(9) -0.0190(16) 0.4038(6) 0.065(8) Uiso 0.587(19) 1 d PD D 1
H73E H -0.0730 -0.0114 0.4072 0.078 Uiso 0.587(19) 1 calc PR D 1
H73F H -0.0352 -0.0686 0.3893 0.078 Uiso 0.587(19) 1 calc PR D 1
C74C C -0.0109(11) -0.0190(16) 0.4479(3) 0.063(8) Uiso 0.587(19) 1 d PD D 1
H74G H -0.0141 0.0309 0.4616 0.094 Uiso 0.587(19) 1 calc PR D 1
H74H H 0.0224 -0.0289 0.4443 0.094 Uiso 0.587(19) 1 calc PR D 1
H74I H -0.0231 -0.0590 0.4658 0.094 Uiso 0.587(19) 1 calc PR D 1
C73Z C -0.0189(14) -0.0314(17) 0.4014(12) 0.065(8) Uiso 0.413(19) 1 d PD D 2
H73Y H -0.0164 -0.0752 0.3817 0.078 Uiso 0.413(19) 1 calc PR D 2
H73Z H 0.0073 -0.0334 0.4243 0.078 Uiso 0.413(19) 1 calc PR D 2
C74Z C -0.0676(12) -0.029(3) 0.4201(13) 0.063(8) Uiso 0.413(19) 1 d PD D 2
H74J H -0.0666 -0.0602 0.4462 0.094 Uiso 0.413(19) 1 calc PR D 2
H74K H -0.0918 -0.0493 0.3990 0.094 Uiso 0.413(19) 1 calc PR D 2
H74L H -0.0754 0.0239 0.4271 0.094 Uiso 0.413(19) 1 calc PR D 2
C71D C 0.0900(7) 0.0755(11) 0.3079(6) 0.066(6) Uiso 1 1 d D . .
H71G H 0.1114 0.0399 0.3247 0.079 Uiso 1 1 calc R D .
H71H H 0.0749 0.0465 0.2833 0.079 Uiso 1 1 calc R . .
C72D C 0.1200(8) 0.1404(12) 0.2905(6) 0.085(7) Uiso 1 1 d D D .
H72G H 0.1318 0.1729 0.3149 0.102 Uiso 1 1 calc R . .
H72H H 0.0990 0.1725 0.2711 0.102 Uiso 1 1 calc R . .
C73D C 0.1627(8) 0.1161(14) 0.2661(7) 0.110(9) Uiso 1 1 d D . .
H73G H 0.1812 0.1619 0.2594 0.132 Uiso 1 1 calc R D .
H73H H 0.1835 0.0818 0.2843 0.132 Uiso 1 1 calc R . .
C74D C 0.1461(8) 0.0755(14) 0.2251(7) 0.113(9) Uiso 1 1 d D D .
H74M H 0.1264 0.0318 0.2316 0.170 Uiso 1 1 calc R . .
H74N H 0.1734 0.0574 0.2110 0.170 Uiso 1 1 calc R . .
H74O H 0.1277 0.1109 0.2061 0.170 Uiso 1 1 calc R . .
N8 N 0.1635(5) 0.6237(8) 0.4719(4) 0.053(4) Uiso 1 1 d . G .
C81 C 0.1817(5) 0.6948(10) 0.4993(6) 0.064(6) Uiso 1 1 d D . .
H81A H 0.1769 0.7412 0.4814 0.077 Uiso 1 1 calc R . .
H81B H 0.1621 0.7002 0.5237 0.077 Uiso 1 1 calc R . .
C82 C 0.2345(5) 0.6917(9) 0.5171(5) 0.045(5) Uiso 1 1 d D . .
H82A H 0.2405 0.6429 0.5326 0.054 Uiso 1 1 calc R . .
H82B H 0.2546 0.6925 0.4928 0.054 Uiso 1 1 calc R . .
C83 C 0.2487(5) 0.7580(9) 0.5471(5) 0.055(5) Uiso 1 1 d D . .
H83A H 0.2266 0.7602 0.5699 0.067 Uiso 1 1 calc R . .
H83B H 0.2455 0.8065 0.5308 0.067 Uiso 1 1 calc R . .
C84 C 0.2990(6) 0.7517(11) 0.5680(6) 0.073(6) Uiso 1 1 d D . .
H84A H 0.3027 0.7031 0.5835 0.109 Uiso 1 1 calc R . .
H84B H 0.3052 0.7941 0.5881 0.109 Uiso 1 1 calc R . .
H84C H 0.3213 0.7538 0.5459 0.109 Uiso 1 1 calc R . .
C81B C 0.1095(7) 0.6372(12) 0.4572(7) 0.088(7) Uiso 1 1 d D . .
H81C H 0.0910 0.6353 0.4825 0.105 Uiso 1 1 calc R F 1
H81D H 0.1055 0.6885 0.4442 0.105 Uiso 1 1 calc R F 1
C82B C 0.0906(9) 0.5752(16) 0.4240(8) 0.106(12) Uiso 0.62(2) 1 d PDU G 1
H82C H 0.1055 0.5838 0.3970 0.128 Uiso 0.62(2) 1 calc PR G 1
H82D H 0.1009 0.5243 0.4351 0.128 Uiso 0.62(2) 1 calc PR G 1
C83B C 0.0372(9) 0.5732(19) 0.4137(9) 0.094(11) Uiso 0.62(2) 1 d PDU G 1
H83C H 0.0298 0.5474 0.3858 0.113 Uiso 0.62(2) 1 calc PR G 1
H83D H 0.0251 0.6263 0.4110 0.113 Uiso 0.62(2) 1 calc PR G 1
C84B C 0.0121(9) 0.5313(19) 0.4482(9) 0.156(19) Uiso 0.62(2) 1 d PRDU G 1
H84M H 0.0106 0.4766 0.4417 0.233 Uiso 0.62(2) 1 calc PR G 1
H84N H -0.0199 0.5515 0.4490 0.233 Uiso 0.62(2) 1 calc PR G 1
H84O H 0.0296 0.5391 0.4762 0.233 Uiso 0.62(2) 1 calc PR G 1
C81C C 0.1926(6) 0.6110(9) 0.4352(5) 0.052(5) Uiso 1 1 d D . .
H81E H 0.1822 0.5628 0.4208 0.062 Uiso 1 1 calc R G .
H81F H 0.2258 0.6038 0.4467 0.062 Uiso 1 1 calc R . .
C82C C 0.1910(7) 0.6772(10) 0.4003(5) 0.061(5) Uiso 1 1 d D G .
H82E H 0.1586 0.6820 0.3863 0.074 Uiso 1 1 calc R . .
H82F H 0.1998 0.7265 0.4143 0.074 Uiso 1 1 calc R . .
C83C C 0.2257(8) 0.6580(12) 0.3664(6) 0.094(8) Uiso 1 1 d D . .
H83E H 0.2577 0.6514 0.3809 0.113 Uiso 1 1 calc R G .
H83F H 0.2163 0.6089 0.3524 0.113 Uiso 1 1 calc R . .
C84C C 0.2270(7) 0.7196(11) 0.3325(6) 0.083(7) Uiso 1 1 d D G .
H84G H 0.1960 0.7235 0.3165 0.124 Uiso 1 1 calc R . .
H84H H 0.2507 0.7063 0.3128 0.124 Uiso 1 1 calc R . .
H84I H 0.2352 0.7686 0.3462 0.124 Uiso 1 1 calc R . .
C81D C 0.1693(6) 0.5515(10) 0.5019(4) 0.053(5) Uiso 1 1 d D . .
H81G H 0.1547 0.5074 0.4860 0.064 Uiso 1 1 calc R G .
H81H H 0.2035 0.5404 0.5069 0.064 Uiso 1 1 calc R . .
C82D C 0.1486(7) 0.5552(9) 0.5463(5) 0.069(6) Uiso 1 1 d D G .
H82G H 0.1690 0.5878 0.5659 0.083 Uiso 1 1 calc R . .
H82H H 0.1168 0.5787 0.5429 0.083 Uiso 1 1 calc R . .
C83D C 0.1450(7) 0.4753(9) 0.5659(5) 0.073(6) Uiso 1 1 d D . .
H83G H 0.1241 0.4430 0.5465 0.087 Uiso 1 1 calc R G .
H83H H 0.1766 0.4513 0.5686 0.087 Uiso 1 1 calc R . .
C84D C 0.1259(7) 0.4786(12) 0.6096(5) 0.088(7) Uiso 1 1 d D G .
H84J H 0.1507 0.4963 0.6309 0.131 Uiso 1 1 calc R . .
H84K H 0.1154 0.4275 0.6175 0.131 Uiso 1 1 calc R . .
H84L H 0.0992 0.5141 0.6087 0.131 Uiso 1 1 calc R . .
O52 O 0.0432(4) 0.8261(6) 0.5421(3) 0.035(3) Uiso 1 1 d . . .
C53 C 0.0764(6) 0.7924(8) 0.5637(4) 0.030(4) Uiso 1 1 d . . .
O54 O 0.1196(4) 0.8001(6) 0.5615(3) 0.037(3) Uiso 1 1 d . . .
C55 C 0.0599(6) 0.7297(9) 0.5947(5) 0.042(4) Uiso 1 1 d . . .
O56 O 0.0411(4) 0.6695(6) 0.5777(3) 0.033(3) Uiso 1 1 d . . .
O57 O 0.0637(4) 0.7459(6) 0.6353(3) 0.052(3) Uiso 1 1 d . . .
O52B O 0.3740(3) 0.3299(5) 0.5385(3) 0.025(2) Uiso 1 1 d . . .
C53B C 0.4162(5) 0.3133(7) 0.5451(4) 0.019(3) Uiso 1 1 d . . .
O54B O 0.4518(3) 0.3380(5) 0.5267(3) 0.020(2) Uiso 1 1 d . . .
C55B C 0.4299(5) 0.2488(8) 0.5792(4) 0.020(3) Uiso 1 1 d . . .
O56B O 0.4269(3) 0.2638(5) 0.6196(3) 0.027(2) Uiso 1 1 d . . .
O57B O 0.4458(3) 0.1845(5) 0.5652(3) 0.024(2) Uiso 1 1 d . . .
Cl3 Cl -0.05100(15) 0.7261(2) 0.31016(11) 0.0382(11) Uani 1 1 d . . .
Cl3B Cl -0.23171(14) 0.6329(2) 0.53941(12) 0.0367(10) Uani 1 1 d . . .
Cl3C Cl 0.71985(14) 0.1522(2) 0.56432(12) 0.0360(10) Uani 1 1 d . . .
Cl3D Cl 0.53232(14) 0.2139(2) 0.30813(11) 0.0321(10) Uani 1 1 d . . .
Cl8 Cl 0.21459(15) 0.9663(2) 0.35313(12) 0.0394(11) Uani 1 1 d . . .
Cl8B Cl -0.09910(16) 0.5659(2) 0.79634(12) 0.0446(12) Uani 1 1 d . . .
Cl8C Cl 0.59218(15) 0.0953(2) 0.80376(11) 0.0373(10) Uani 1 1 d . . .
Cl8D Cl 0.27503(15) 0.4811(2) 0.31231(12) 0.0373(11) Uani 1 1 d . . .
C49X C 0.2153(13) 0.632(4) 0.7280(16) 0.081(10) Uiso 0.35(2) 1 d PD B 2
H49I H 0.2400 0.6478 0.7505 0.097 Uiso 0.35(2) 1 calc PR B 2
H49J H 0.2203 0.5781 0.7206 0.097 Uiso 0.35(2) 1 calc PR B 2
C50X C 0.2163(12) 0.684(3) 0.6883(19) 0.094(11) Uiso 0.35(2) 1 d PD B 2
H50I H 0.2127 0.7379 0.6968 0.112 Uiso 0.35(2) 1 calc PR B 2
H50J H 0.1894 0.6707 0.6675 0.112 Uiso 0.35(2) 1 calc PR B 2
C51X C 0.263(2) 0.674(4) 0.6669(19) 0.098(12) Uiso 0.35(2) 1 d PD B 2
H51M H 0.2893 0.6688 0.6891 0.147 Uiso 0.35(2) 1 calc PR B 2
H51N H 0.2684 0.7191 0.6493 0.147 Uiso 0.35(2) 1 calc PR B 2
H51O H 0.2613 0.6283 0.6488 0.147 Uiso 0.35(2) 1 calc PR B 2
C82X C 0.0741(13) 0.5744(19) 0.4405(16) 0.106(12) Uiso 0.38(2) 1 d PDU G 2
H82I H 0.0723 0.5830 0.4092 0.128 Uiso 0.38(2) 1 calc PR G 2
H82J H 0.0932 0.5273 0.4451 0.128 Uiso 0.38(2) 1 calc PR G 2
C83X C 0.0243(18) 0.545(4) 0.4466(14) 0.094(11) Uiso 0.38(2) 1 d PDU G 2
H83I H 0.0053 0.5863 0.4583 0.113 Uiso 0.38(2) 1 calc PR G 2
H83J H 0.0260 0.5017 0.4670 0.113 Uiso 0.38(2) 1 calc PR G 2
C84X C 0.0015(18) 0.519(4) 0.4028(18) 0.156(19) Uiso 0.38(2) 1 d PDU G 2
H84D H -0.0244 0.4837 0.4070 0.233 Uiso 0.38(2) 1 calc PR G 2
H84E H 0.0251 0.4932 0.3870 0.233 Uiso 0.38(2) 1 calc PR G 2
H84F H -0.0107 0.5637 0.3866 0.233 Uiso 0.38(2) 1 calc PR G 2
C62Z C 0.4164(15) 0.0372(18) 0.4495(9) 0.059(8) Uiso 0.383(18) 1 d PDU C 2
H62I H 0.4200 0.0058 0.4758 0.071 Uiso 0.383(18) 1 calc PR C 2
H62J H 0.3957 0.0085 0.4281 0.071 Uiso 0.383(18) 1 calc PR C 2
C63Z C 0.4651(13) 0.044(4) 0.4322(12) 0.076(9) Uiso 0.383(18) 1 d PDU C 2
H63I H 0.4844 -0.0016 0.4412 0.092 Uiso 0.383(18) 1 calc PR C 2
H63J H 0.4815 0.0898 0.4442 0.092 Uiso 0.383(18) 1 calc PR C 2
C64Z C 0.4596(17) 0.049(3) 0.3831(11) 0.078(9) Uiso 0.383(18) 1 d PDU C 2
H64M H 0.4467 0.0006 0.3712 0.118 Uiso 0.383(18) 1 calc PR C 2
H64N H 0.4904 0.0584 0.3724 0.118 Uiso 0.383(18) 1 calc PR C 2
H64O H 0.4381 0.0908 0.3743 0.118 Uiso 0.383(18) 1 calc PR C 2
C72Y C 0.1123(11) 0.139(3) 0.4101(8) 0.057(8) Uiso 0.365(17) 1 d PDU D 2
H72I H 0.1290 0.1878 0.4165 0.068 Uiso 0.365(17) 1 calc PR D 2
H72J H 0.1353 0.1020 0.4000 0.068 Uiso 0.365(17) 1 calc PR D 2
C73Y C 0.0927(12) 0.108(3) 0.4511(7) 0.056(7) Uiso 0.365(17) 1 d PDU D 2
H73I H 0.0643 0.1372 0.4574 0.067 Uiso 0.365(17) 1 calc PR D 2
H73J H 0.0839 0.0535 0.4474 0.067 Uiso 0.365(17) 1 calc PR D 2
C74Y C 0.1316(13) 0.117(3) 0.4880(8) 0.049(7) Uiso 0.365(17) 1 d PDU D 2
H74P H 0.1583 0.0842 0.4827 0.073 Uiso 0.365(17) 1 calc PR D 2
H74Q H 0.1192 0.1025 0.5150 0.073 Uiso 0.365(17) 1 calc PR D 2
H74R H 0.1420 0.1705 0.4896 0.073 Uiso 0.365(17) 1 calc PR D 2

loop_
_atom_site_aniso_label
_atom_site_aniso_U_11
_atom_site_aniso_U_22
_atom_site_aniso_U_33
_atom_site_aniso_U_23
_atom_site_aniso_U_13
_atom_site_aniso_U_12
Cl3 0.047(3) 0.041(3) 0.026(2) -0.0068(19) -0.0029(19) -0.014(2)
Cl3B 0.039(3) 0.036(2) 0.035(2) 0.0057(19) 0.0031(19) -0.007(2)
Cl3C 0.036(3) 0.040(2) 0.033(2) 0.0027(19) 0.0092(19) 0.003(2)
Cl3D 0.046(3) 0.031(2) 0.021(2) -0.0033(17) 0.0100(18) 0.013(2)
Cl8 0.043(3) 0.033(2) 0.044(2) 0.009(2) 0.014(2) -0.008(2)
Cl8B 0.056(3) 0.049(3) 0.030(2) 0.009(2) 0.014(2) -0.001(2)
Cl8C 0.045(3) 0.045(3) 0.022(2) 0.0071(18) -0.0006(18) -0.007(2)
Cl8D 0.052(3) 0.029(2) 0.029(2) 0.0012(18) -0.0013(19) 0.010(2)

loop_
_atom_type_symbol
_atom_type_description
_atom_type_scat_dispersion_real
_atom_type_scat_dispersion_imag
_atom_type_scat_source
C C 0.0033 0.0016 'International Tables Vol C Tables 4.2.6.8 and 6.1.1.4'
H H 0.0000 0.0000 'International Tables Vol C Tables 4.2.6.8 and 6.1.1.4'
N N 0.0061 0.0033 'International Tables Vol C Tables 4.2.6.8 and 6.1.1.4'
O O 0.0106 0.0060 'International Tables Vol C Tables 4.2.6.8 and 6.1.1.4'
Cl Cl 0.1484 0.1585 'International Tables Vol C Tables 4.2.6.8 and 6.1.1.4'

loop_
_geom_angle_atom_site_label_1
_geom_angle_atom_site_label_2
_geom_angle_atom_site_label_3
_geom_angle
O2 C1 N3 125.3(12)
O2 C1 N3B 124.1(13)
N3 C1 N3B 110.5(12)
C1 N3 C31 126.0(12)
C1 N3 H3 117.0
C31 N3 H3 117.0
N3 C31 C43 119.0(12)
N3 C31 C32 124.2(13)
C43 C31 C32 116.6(12)
C33 C32 C31 118.9(13)
C33 C32 H32 120.5
C31 C32 H32 120.5
C34 C33 C32 124.6(13)
C34 C33 Cl3 120.9(10)
C32 C33 Cl3 114.4(11)
C33 C34 C35 117.6(12)
C33 C34 H34 121.2
C35 C34 H34 121.2
C34 C35 C43 120.4(13)
C34 C35 C36 133.3(12)
C43 C35 C36 106.2(11)
C37 C36 C35 133.5(12)
C37 C36 C41 121.4(13)
C35 C36 C41 105.1(11)
C38 C37 C36 116.9(13)
C38 C37 H37 121.5
C36 C37 H37 121.5
C37 C38 C39 125.4(14)
C37 C38 Cl8 119.3(11)
C39 C38 Cl8 115.2(11)
C40 C39 C38 117.5(13)
C40 C39 H39 121.3
C38 C39 H39 121.3
C39 C40 C41 121.3(12)
C39 C40 N44 123.1(13)
C41 C40 N44 115.3(12)
N42 C41 C40 134.0(12)
N42 C41 C36 108.6(12)
C40 C41 C36 117.2(12)
C43 N42 C41 110.1(11)
C43 N42 H42 125.0
C41 N42 H42 125.0
N42 C43 C31 128.2(12)
N42 C43 C35 110.0(12)
C31 C43 C35 121.8(12)
C45 N44 C40 126.7(12)
C45 N44 H44 116.6
C40 N44 H44 116.6
O46 C45 N44 123.8(14)
O46 C45 C47 122.2(14)
N44 C45 C47 113.6(14)
C48 C47 C45 112.0(14)
C48 C47 H47A 109.2
C45 C47 H47A 109.2
C48 C47 H47B 109.2
C45 C47 H47B 109.2
H47A C47 H47B 107.9
C47 C48 C49 113.3(13)
C47 C48 H48A 108.9
C49 C48 H48A 108.9
C47 C48 H48B 108.9
C49 C48 H48B 108.9
H48A C48 H48B 107.7
C50 C49 C48 114.8(13)
C50 C49 H49A 108.6
C48 C49 H49A 108.6
C50 C49 H49B 108.6
C48 C49 H49B 108.6
H49A C49 H49B 107.5
C49 C50 C51 112.8(13)
C49 C50 H50A 109.0
C51 C50 H50A 109.0
C49 C50 H50B 109.0
C51 C50 H50B 109.0
H50A C50 H50B 107.8
C50 C51 H51A 109.5
C50 C51 H51B 109.5
H51A C51 H51B 109.5
C50 C51 H51C 109.5
H51A C51 H51C 109.5
H51B C51 H51C 109.5
C1 N3B C31B 124.5(12)
C1 N3B H3B 117.8
C31B N3B H3B 117.8
C32B C31B N3B 125.3(12)
C32B C31B C43B 116.2(13)
N3B C31B C43B 118.5(13)
C31B C32B C33B 123.5(13)
C31B C32B H32B 118.3
C33B C32B H32B 118.3
C32B C33B C34B 120.0(14)
C32B C33B Cl3B 119.7(11)
C34B C33B Cl3B 120.2(11)
C35B C34B C33B 118.9(13)
C35B C34B H34B 120.5
C33B C34B H34B 120.5
C34B C35B C36B 135.3(13)
C34B C35B C43B 119.1(12)
C36B C35B C43B 105.6(12)
C41B C36B C37B 119.0(12)
C41B C36B C35B 108.2(11)
C37B C36B C35B 132.8(14)
C38B C37B C36B 117.0(14)
C38B C37B H37B 121.5
C36B C37B H37B 121.5
C39B C38B C37B 125.5(13)
C39B C38B Cl8B 115.8(10)
C37B C38B Cl8B 118.7(11)
C38B C39B C40B 119.8(13)
C38B C39B H39B 120.1
C40B C39B H39B 120.1
N44B C40B C39B 125.0(12)
N44B C40B C41B 120.2(12)
C39B C40B C41B 114.7(13)
C36B C41B N42B 110.0(11)
C36B C41B C40B 123.9(12)
N42B C41B C40B 126.0(12)
C43B N42B C41B 106.3(11)
C43B N42B H42B 126.8
C41B N42B H42B 126.8
N42B C43B C31B 127.8(13)
N42B C43B C35B 109.9(11)
C31B C43B C35B 122.3(13)
C45B N44B C40B 129.6(13)
C45B N44B H44B 115.2
C40B N44B H44B 115.2
O46B C45B N44B 122.9(16)
O46B C45B C47B 121.6(15)
N44B C45B C47B 115.5(14)
C48B C47B C45B 115.0(15)
C48B C47B H47C 108.5
C45B C47B H47C 108.5
C48B C47B H47D 108.5
C45B C47B H47D 108.5
H47C C47B H47D 107.5
C47B C48B C49X 119(3)
C47B C48B C49B 109.0(18)
C49X C48B C49B 32(2)
C47B C48B H48C 109.9
C49X C48B H48C 78.4
C49B C48B H48C 109.9
C47B C48B H48D 109.9
C49X C48B H48D 124.6
C49B C48B H48D 109.9
H48C C48B H48D 108.3
C50B C49B C48B 108(2)
C50B C49B H49C 110.1
C48B C49B H49C 110.1
C50B C49B H49D 110.1
C48B C49B H49D 110.1
H49C C49B H49D 108.4
C49B C50B C51B 109(2)
C49B C50B H50C 109.9
C51B C50B H50C 109.9
C49B C50B H50D 109.9
C51B C50B H50D 109.9
H50C C50B H50D 108.3
O2C C1C N3D 125.9(12)
O2C C1C N3C 120.7(12)
N3D C1C N3C 113.4(11)
C31C N3C C1C 125.9(12)
C31C N3C H3C 117.0
C1C N3C H3C 117.0
C32C C31C N3C 125.8(12)
C32C C31C C43C 116.6(12)
N3C C31C C43C 117.6(12)
C31C C32C C33C 120.9(12)
C31C C32C H32C 119.5
C33C C32C H32C 119.5
C34C C33C C32C 123.1(13)
C34C C33C Cl3C 120.2(11)
C32C C33C Cl3C 116.6(10)
C33C C34C C35C 116.4(13)
C33C C34C H34C 121.8
C35C C34C H34C 121.8
C43C C35C C34C 121.8(12)
C43C C35C C36C 105.8(11)
C34C C35C C36C 132.3(12)
C41C C36C C37C 121.4(11)
C41C C36C C35C 106.1(10)
C37C C36C C35C 132.4(12)
C38C C37C C36C 114.8(13)
C38C C37C H37C 122.6
C36C C37C H37C 122.6
C37C C38C C39C 124.5(13)
C37C C38C Cl8C 117.9(11)
C39C C38C Cl8C 117.6(10)
C38C C39C C40C 120.2(12)
C38C C39C H39C 119.9
C40C C39C H39C 119.9
C41C C40C N44C 120.9(11)
C41C C40C C39C 114.8(12)
N44C C40C C39C 124.3(11)
C36C C41C C40C 124.2(12)
C36C C41C N42C 110.4(11)
C40C C41C N42C 125.4(13)
C43C N42C C41C 106.0(11)
C43C N42C H42C 127.0
C41C N42C H42C 127.0
C35C C43C N42C 111.7(11)
C35C C43C C31C 121.1(13)
N42C C43C C31C 127.2(12)
C45C N44C C40C 130.9(11)
C45C N44C H44C 114.6
C40C N44C H44C 114.6
O46C C45C N44C 121.3(13)
O46C C45C C47C 122.5(13)
N44C C45C C47C 116.0(11)
C45C C47C C48C 115.5(11)
C45C C47C H47E 108.4
C48C C47C H47E 108.4
C45C C47C H47F 108.4
C48C C47C H47F 108.4
H47E C47C H47F 107.5
C49C C48C C47C 114.5(11)
C49C C48C H48E 108.6
C47C C48C H48E 108.6
C49C C48C H48F 108.6
C47C C48C H48F 108.6
H48E C48C H48F 107.6
C48C C49C C50C 116.6(12)
C48C C49C H49E 108.1
C50C C49C H49E 108.1
C48C C49C H49F 108.1
C50C C49C H49F 108.1
H49E C49C H49F 107.3
C49C C50C C51C 114.2(13)
C49C C50C H50E 108.7
C51C C50C H50E 108.7
C49C C50C H50F 108.7
C51C C50C H50F 108.7
H50E C50C H50F 107.6
C50C C51C H51G 109.5
C50C C51C H51H 109.5
H51G C51C H51H 109.5
C50C C51C H51I 109.5
H51G C51C H51I 109.5
H51H C51C H51I 109.5
C1C N3D C31D 127.6(11)
C1C N3D H3D 116.2
C31D N3D H3D 116.2
C43D C31D C32D 120.3(12)
C43D C31D N3D 119.6(12)
C32D C31D N3D 120.1(12)
C31D C32D C33D 115.9(13)
C31D C32D H32D 122.0
C33D C32D H32D 122.0
C34D C33D C32D 126.8(13)
C34D C33D Cl3D 118.2(10)
C32D C33D Cl3D 115.0(10)
C33D C34D C35D 115.8(12)
C33D C34D H34D 122.1
C35D C34D H34D 122.1
C43D C35D C34D 119.3(12)
C43D C35D C36D 106.3(11)
C34D C35D C36D 134.3(12)
C37D C36D C41D 120.7(13)
C37D C36D C35D 133.6(12)
C41D C36D C35D 105.7(11)
C36D C37D C38D 117.6(12)
C36D C37D H37D 121.2
C38D C37D H37D 121.2
C37D C38D C39D 123.9(13)
C37D C38D Cl8D 119.6(10)
C39D C38D Cl8D 116.5(10)
C40D C39D C38D 118.6(13)
C40D C39D H39D 120.7
C38D C39D H39D 120.7
C39D C40D C41D 119.2(12)
C39D C40D N44D 124.8(12)
C41D C40D N44D 116.0(11)
N42D C41D C40D 130.8(12)
N42D C41D C36D 109.2(12)
C40D C41D C36D 119.9(12)
C41D N42D C43D 108.8(11)
C41D N42D H42D 125.6
C43D N42D H42D 125.6
C31D C43D N42D 128.5(12)
C31D C43D C35D 121.6(12)
N42D C43D C35D 109.8(12)
C45D N44D C40D 127.3(11)
C45D N44D H44D 116.3
C40D N44D H44D 116.3
O46D C45D N44D 122.4(12)
O46D C45D C47D 123.9(12)
N44D C45D C47D 113.7(12)
C48D C47D C45D 114.1(12)
C48D C47D H47G 108.7
C45D C47D H47G 108.7
C48D C47D H47H 108.7
C45D C47D H47H 108.7
H47G C47D H47H 107.6
C49D C48D C47D 112.7(12)
C49D C48D H48G 109.1
C47D C48D H48G 109.1
C49D C48D H48H 109.1
C47D C48D H48H 109.1
H48G C48D H48H 107.8
C48D C49D C50D 114.0(13)
C48D C49D H49G 108.7
C50D C49D H49G 108.7
C48D C49D H49H 108.7
C50D C49D H49H 108.7
H49G C49D H49H 107.6
C49D C50D C51D 112.2(13)
C49D C50D H50G 109.2
C51D C50D H50G 109.2
C49D C50D H50H 109.2
C51D C50D H50H 109.2
H50G C50D H50H 107.9
C50D C51D H51J 109.5
C50D C51D H51K 109.5
H51J C51D H51K 109.5
C50D C51D H51L 109.5
H51J C51D H51L 109.5
H51K C51D H51L 109.5
C91C N9 C91B 111.8(10)
C91C N9 C91D 108.2(10)
C91B N9 C91D 109.8(10)
C91C N9 C91 110.0(10)
C91B N9 C91 108.6(9)
C91D N9 C91 108.3(9)
C92 C91 N9 116.6(10)
C92 C91 H91A 108.1
N9 C91 H91A 108.1
C92 C91 H91B 108.1
N9 C91 H91B 108.1
H91A C91 H91B 107.3
C91 C92 C93 110.9(10)
C91 C92 H92A 109.5
C93 C92 H92A 109.5
C91 C92 H92B 109.5
C93 C92 H92B 109.5
H92A C92 H92B 108.0
C94 C93 C92 109.8(10)
C94 C93 H93A 109.7
C92 C93 H93A 109.7
C94 C93 H93B 109.7
C92 C93 H93B 109.7
H93A C93 H93B 108.2
C93 C94 H94A 109.5
C93 C94 H94B 109.5
H94A C94 H94B 109.5
C93 C94 H94C 109.5
H94A C94 H94C 109.5
H94B C94 H94C 109.5
C92B C91B N9 116.1(11)
C92B C91B H91C 108.3
N9 C91B H91C 108.3
C92B C91B H91D 108.3
N9 C91B H91D 108.3
H91C C91B H91D 107.4
C91B C92B C93B 111.9(12)
C91B C92B H92C 109.2
C93B C92B H92C 109.2
C91B C92B H92D 109.2
C93B C92B H92D 109.2
H92C C92B H92D 107.9
C94B C93B C92B 110.8(13)
C94B C93B H93C 109.5
C92B C93B H93C 109.5
C94B C93B H93D 109.5
C92B C93B H93D 109.5
H93C C93B H93D 108.1
C93B C94B H94D 109.5
C93B C94B H94E 109.5
H94D C94B H94E 109.5
C93B C94B H94F 109.5
H94D C94B H94F 109.5
H94E C94B H94F 109.5
C92C C91C N9 114.5(11)
C92C C91C H91E 108.6
N9 C91C H91E 108.6
C92C C91C H91F 108.6
N9 C91C H91F 108.6
H91E C91C H91F 107.6
C91C C92C C93C 109.6(11)
C91C C92C H92E 109.8
C93C C92C H92E 109.8
C91C C92C H92F 109.8
C93C C92C H92F 109.8
H92E C92C H92F 108.2
C92C C93C C94C 113.8(12)
C92C C93C H93E 108.8
C94C C93C H93E 108.8
C92C C93C H93F 108.8
C94C C93C H93F 108.8
H93E C93C H93F 107.7
C93C C94C H94G 109.5
C93C C94C H94H 109.5
H94G C94C H94H 109.5
C93C C94C H94I 109.5
H94G C94C H94I 109.5
H94H C94C H94I 109.5
C92D C91D N9 115.1(10)
C92D C91D H91G 108.5
N9 C91D H91G 108.5
C92D C91D H91H 108.5
N9 C91D H91H 108.5
H91G C91D H91H 107.5
C91D C92D C93D 112.9(12)
C91D C92D H92G 109.0
C93D C92D H92G 109.0
C91D C92D H92H 109.0
C93D C92D H92H 109.0
H92G C92D H92H 107.8
C92D C93D C94D 111.6(12)
C92D C93D H93G 109.3
C94D C93D H93G 109.3
C92D C93D H93H 109.3
C94D C93D H93H 109.3
H93G C93D H93H 108.0
C93D C94D H94J 109.5
C93D C94D H94K 109.5
H94J C94D H94K 109.5
C93D C94D H94L 109.5
H94J C94D H94L 109.5
H94K C94D H94L 109.5
C61C N6 C61D 107.8(11)
C61C N6 C61 109.6(12)
C61D N6 C61 109.6(10)
C61C N6 C61B 112.8(12)
C61D N6 C61B 109.2(12)
C61 N6 C61B 107.8(11)
C62 C61 N6 113.7(11)
C62 C61 H61A 108.8
N6 C61 H61A 108.8
C62 C61 H61B 108.8
N6 C61 H61B 108.8
H61A C61 H61B 107.7
C63 C62 C61 112.5(11)
C63 C62 H62A 109.1
C61 C62 H62A 109.1
C63 C62 H62B 109.1
C61 C62 H62B 109.1
H62A C62 H62B 107.8
C62 C63 C64 111.7(12)
C62 C63 H63A 109.3
C64 C63 H63A 109.3
C62 C63 H63B 109.3
C64 C63 H63B 109.3
H63A C63 H63B 107.9
C63 C64 H64A 109.5
C63 C64 H64B 109.5
H64A C64 H64B 109.5
C63 C64 H64C 109.5
H64A C64 H64C 109.5
H64B C64 H64C 109.5
C62Z C61B N6 118(2)
C62Z C61B C62B 37.1(15)
N6 C61B C62B 110.7(14)
C62Z C61B H61C 74.0(17)
N6 C61B H61C 109.9(15)
C62B C61B H61C 110.2(16)
C62Z C61B H61D 130(2)
N6 C61B H61D 108.5(14)
C62B C61B H61D 109.3(17)
H61C C61B H61D 108.3(17)
C62Z C61B H61Y 108.4(17)
N6 C61B H61Y 106.9(15)
C62B C61B H61Y 76.9(15)
H61C C61B H61Y 136(2)
H61D C61B H61Y 36.0(7)
C62Z C61B H61Z 109(2)
N6 C61B H61Z 107.9(13)
C62B C61B H61Z 138.2(17)
H61C C61B H61Z 39.2(7)
H61D C61B H61Z 72.2(12)
H61Y C61B H61Z 106.8(17)
C63B C62B C61B 110.0(16)
C63B C62B H62C 109.7
C61B C62B H62C 109.7
C63B C62B H62D 109.7
C61B C62B H62D 109.7
H62C C62B H62D 108.2
C62B C63B C64B 110.2(18)
C62B C63B H63C 109.6
C64B C63B H63C 109.6
C62B C63B H63D 109.6
C64B C63B H63D 109.6
H63C C63B H63D 108.1
N6 C61C C62C 115.7(13)
N6 C61C H61E 108.3
C62C C61C H61E 108.3
N6 C61C H61F 108.3
C62C C61C H61F 108.3
H61E C61C H61F 107.4
C63C C62C C61C 110.2(14)
C63C C62C H62E 109.6
C61C C62C H62E 109.6
C63C C62C H62F 109.6
C61C C62C H62F 109.6
H62E C62C H62F 108.1
C64C C63C C62C 107.8(16)
C64C C63C H63E 110.1
C62C C63C H63E 110.1
C64C C63C H63F 110.1
C62C C63C H63F 110.1
H63E C63C H63F 108.5
C63C C64C H64G 109.5
C63C C64C H64H 109.5
H64G C64C H64H 109.5
C63C C64C H64I 109.5
H64G C64C H64I 109.5
H64H C64C H64I 109.5
N6 C61D C62D 116.4(11)
N6 C61D H61G 108.2
C62D C61D H61G 108.2
N6 C61D H61H 108.2
C62D C61D H61H 108.2
H61G C61D H61H 107.3
C63D C62D C61D 113.9(12)
C63D C62D H62G 108.8
C61D C62D H62G 108.8
C63D C62D H62H 108.8
C61D C62D H62H 108.8
H62G C62D H62H 107.7
C64D C63D C62D 112.4(13)
C64D C63D H63G 109.1
C62D C63D H63G 109.1
C64D C63D H63H 109.1
C62D C63D H63H 109.1
H63G C63D H63H 107.9
C63D C64D H64J 109.5
C63D C64D H64K 109.5
H64J C64D H64K 109.5
C63D C64D H64L 109.5
H64J C64D H64L 109.5
H64K C64D H64L 109.5
C71 N7 C71B 108.9(11)
C71 N7 C71C 107.8(12)
C71B N7 C71C 112.2(12)
C71 N7 C71D 108.9(12)
C71B N7 C71D 109.7(13)
C71C N7 C71D 109.4(12)
N7 C71 C72 117.0(12)
N7 C71 H71A 108.0
C72 C71 H71A 108.0
N7 C71 H71B 108.0
C72 C71 H71B 108.0
H71A C71 H71B 107.3
C73 C72 C71 109.8(11)
C73 C72 H72A 109.7
C71 C72 H72A 109.7
C73 C72 H72B 109.7
C71 C72 H72B 109.7
H72A C72 H72B 108.2
C74 C73 C72 110.9(12)
C74 C73 H73A 109.5
C72 C73 H73A 109.5
C74 C73 H73B 109.5
C72 C73 H73B 109.5
H73A C73 H73B 108.1
C73 C74 H74A 109.5
C73 C74 H74B 109.5
H74A C74 H74B 109.5
C73 C74 H74C 109.5
H74A C74 H74C 109.5
H74B C74 H74C 109.5
C72Y C71B N7 134(3)
C72Y C71B C72B 25(2)
N7 C71B C72B 109.6(13)
C72Y C71B H71C 96(2)
N7 C71B H71C 109.1(15)
C72B C71B H71C 110.8(15)
C72Y C71B H71D 98(2)
N7 C71B H71D 109.3(14)
C72B C71B H71D 109.9(17)
H71C C71B H71D 108.0(18)
C72Y C71B H71Y 108(2)
N7 C71B H71Y 103.2(13)
C72B C71B H71Y 119.9(18)
H71C C71B H71Y 103.5(17)
H71D C71B H71Y 10.07(19)
C72Y C71B H71Z 101(2)
N7 C71B H71Z 103.1(14)
C72B C71B H71Z 114.3(16)
H71C C71B H71Z 6.08(11)
H71D C71B H71Z 110.3(18)
H71Y C71B H71Z 104.9(17)
C73B C72B C71B 116.4(16)
C73B C72B H72C 108.2
C71B C72B H72C 108.2
C73B C72B H72D 108.2
C71B C72B H72D 108.2
H72C C72B H72D 107.3
C72B C73B C74B 113.7(17)
C72B C73B H73C 108.8
C74B C73B H73C 108.8
C72B C73B H73D 108.8
C74B C73B H73D 108.8
H73C C73B H73D 107.7
C72C C71C N7 116.0(13)
C72C C71C H71E 108.3
N7 C71C H71E 108.3
C72C C71C H71F 108.3
N7 C71C H71F 108.3
H71E C71C H71F 107.4
C73C C72C C71C 117.5(16)
C73C C72C C73Z 23.2(15)
C71C C72C C73Z 95.1(11)
C73C C72C H72E 107.9
C71C C72C H72E 107.9
C73Z C72C H72E 112.5
C73C C72C H72F 107.9
C71C C72C H72F 107.9
C73Z C72C H72F 124.5
H72E C72C H72F 107.2
C74C C73C C72C 108.1(16)
C74C C73C H73E 110.1
C72C C73C H73E 110.1
C74C C73C H73F 110.1
C72C C73C H73F 110.1
H73E C73C H73F 108.4
C74Z C73Z C72C 100(2)
C74Z C73Z H73Y 111.8
C72C C73Z H73Y 111.8
C74Z C73Z H73Z 111.8
C72C C73Z H73Z 111.8
H73Y C73Z H73Z 109.5
C73Z C74Z H74J 109.5
C73Z C74Z H74K 109.5
H74J C74Z H74K 109.5
C73Z C74Z H74L 109.5
H74J C74Z H74L 109.5
H74K C74Z H74L 109.5
C72D C71D N7 115.5(15)
C72D C71D H71G 108.4
N7 C71D H71G 108.4
C72D C71D H71H 108.4
N7 C71D H71H 108.4
H71G C71D H71H 107.5
C71D C72D C73D 116.9(17)
C71D C72D H72G 108.1
C73D C72D H72G 108.1
C71D C72D H72H 108.1
C73D C72D H72H 108.1
H72G C72D H72H 107.3
C74D C73D C72D 110.3(18)
C74D C73D H73G 109.6
C72D C73D H73G 109.6
C74D C73D H73H 109.6
C72D C73D H73H 109.6
H73G C73D H73H 108.1
C73D C74D H74M 109.5
C73D C74D H74N 109.5
H74M C74D H74N 109.5
C73D C74D H74O 109.5
H74M C74D H74O 109.5
H74N C74D H74O 109.5
C81C N8 C81D 107.7(12)
C81C N8 C81 111.0(13)
C81D N8 C81 107.3(12)
C81C N8 C81B 112.7(14)
C81D N8 C81B 110.1(14)
C81 N8 C81B 107.9(12)
C82 C81 N8 115.5(13)
C82 C81 H81A 108.4
N8 C81 H81A 108.4
C82 C81 H81B 108.4
N8 C81 H81B 108.4
H81A C81 H81B 107.5
C83 C82 C81 112.9(12)
C83 C82 H82A 109.0
C81 C82 H82A 109.0
C83 C82 H82B 109.0
C81 C82 H82B 109.0
H82A C82 H82B 107.8
C82 C83 C84 113.5(13)
C82 C83 H83A 108.9
C84 C83 H83A 108.9
C82 C83 H83B 108.9
C84 C83 H83B 108.9
H83A C83 H83B 107.7
C83 C84 H84A 109.5
C83 C84 H84B 109.5
H84A C84 H84B 109.5
C83 C84 H84C 109.5
H84A C84 H84C 109.5
H84B C84 H84C 109.5
C82X C81B C82B 27(3)
C82X C81B N8 125(2)
C82B C81B N8 111.2(15)
C82X C81B H81C 82.6
C82B C81B H81C 109.4
N8 C81B H81C 109.4
C82X C81B H81D 116.9
C82B C81B H81D 109.4
N8 C81B H81D 109.4
H81C C81B H81D 108.0
C83B C82B C81B 115.9(18)
C83B C82B H82C 108.3
C81B C82B H82C 108.3
C83B C82B H82D 108.3
C81B C82B H82D 108.3
H82C C82B H82D 107.4
C82B C83B C84B 112.0(14)
C82B C83B H83C 109.2
C84B C83B H83C 109.2
C82B C83B H83D 109.2
C84B C83B H83D 109.2
H83C C83B H83D 107.9
N8 C81C C82C 115.9(14)
N8 C81C H81E 108.3
C82C C81C H81E 108.3
N8 C81C H81F 108.3
C82C C81C H81F 108.3
H81E C81C H81F 107.4
C83C C82C C81C 109.3(14)
C83C C82C H82E 109.8
C81C C82C H82E 109.8
C83C C82C H82F 109.8
C81C C82C H82F 109.8
H82E C82C H82F 108.3
C84C C83C C82C 112.5(17)
C84C C83C H83E 109.1
C82C C83C H83E 109.1
C84C C83C H83F 109.1
C82C C83C H83F 109.1
H83E C83C H83F 107.8
C83C C84C H84G 109.5
C83C C84C H84H 109.5
H84G C84C H84H 109.5
C83C C84C H84I 109.5
H84G C84C H84I 109.5
H84H C84C H84I 109.5
C82D C81D N8 118.1(13)
C82D C81D H81G 107.8
N8 C81D H81G 107.8
C82D C81D H81H 107.8
N8 C81D H81H 107.8
H81G C81D H81H 107.1
C83D C82D C81D 111.3(12)
C83D C82D H82G 109.4
C81D C82D H82G 109.4
C83D C82D H82H 109.4
C81D C82D H82H 109.4
H82G C82D H82H 108.0
C84D C83D C82D 111.6(13)
C84D C83D H83G 109.3
C82D C83D H83G 109.3
C84D C83D H83H 109.3
C82D C83D H83H 109.3
H83G C83D H83H 108.0
C83D C84D H84J 109.5
C83D C84D H84K 109.5
H84J C84D H84K 109.5
C83D C84D H84L 109.5
H84J C84D H84L 109.5
H84K C84D H84L 109.5
O54 C53 O52 128.4(14)
O54 C53 C55 117.4(14)
O52 C53 C55 114.1(14)
O56 C55 O57 125.8(15)
O56 C55 C53 117.2(13)
O57 C55 C53 116.9(14)
O52B C53B O54B 129.7(12)
O52B C53B C55B 117.5(12)
O54B C53B C55B 112.8(12)
O56B C55B O57B 123.7(12)
O56B C55B C53B 118.8(11)
O57B C55B C53B 117.4(11)
C50X C49X C48B 104(3)
C50X C49X H49I 110.9
C48B C49X H49I 110.9
C50X C49X H49J 110.9
C48B C49X H49J 110.9
H49I C49X H49J 108.9
C49X C50X C51X 111(3)
C49X C50X H50I 109.4
C51X C50X H50I 109.4
C49X C50X H50J 109.4
C51X C50X H50J 109.4
H50I C50X H50J 108.0
C50X C51X H51M 109.5
C50X C51X H51N 109.5
H51M C51X H51N 109.5
C50X C51X H51O 109.5
H51M C51X H51O 109.5
H51N C51X H51O 109.5
C83X C82X C81B 141(4)
C83X C82X H82I 101.8
C81B C82X H82I 101.8
C83X C82X H82J 101.8
C81B C82X H82J 101.8
H82I C82X H82J 104.7
C82X C83X C84X 108.1(19)
C82X C83X H83I 110.1
C84X C83X H83I 110.1
C82X C83X H83J 110.1
C84X C83X H83J 110.1
H83I C83X H83J 108.4
C83X C84X H84D 109.5
C83X C84X H84E 109.5
H84D C84X H84E 109.5
C83X C84X H84F 109.5
H84D C84X H84F 109.5
H84E C84X H84F 109.5
C63Z C62Z C61B 119(4)
C63Z C62Z H61C 108(3)
C61B C62Z H61C 35.9(9)
C63Z C62Z H62I 107.7
C61B C62Z H62I 107.7
H61C C62Z H62I 79.9
C63Z C62Z H62J 107.7
C61B C62Z H62J 107.7
H61C C62Z H62J 139.2
H62I C62Z H62J 107.1
C62Z C63Z C64Z 110(2)
C62Z C63Z H63I 109.7
C64Z C63Z H63I 109.7
C62Z C63Z H63J 109.7
C64Z C63Z H63J 109.7
H63I C63Z H63J 108.2
C63Z C64Z H64M 109.5
C63Z C64Z H64N 109.5
H64M C64Z H64N 109.5
C63Z C64Z H64O 109.5
H64M C64Z H64O 109.5
H64N C64Z H64O 109.5
C71B C72Y C73Y 111(2)
C71B C72Y H72I 109.5
C73Y C72Y H72I 109.5
C71B C72Y H72J 109.5
C73Y C72Y H72J 109.5
H72I C72Y H72J 108.1
C74Y C73Y C72Y 107.5(18)
C74Y C73Y H73I 110.2
C72Y C73Y H73I 110.2
C74Y C73Y H73J 110.2
C72Y C73Y H73J 110.2
H73I C73Y H73J 108.5
C73Y C74Y H74P 109.5
C73Y C74Y H74Q 109.5
H74P C74Y H74Q 109.5
C73Y C74Y H74R 109.5
H74P C74Y H74R 109.5
H74Q C74Y H74R 109.5

loop_
_geom_bond_atom_site_label_1
_geom_bond_atom_site_label_2
_geom_bond_distance
C1 O2 1.213(15)
C1 N3 1.383(16)
C1 N3B 1.389(15)
N3 C31 1.397(16)
N3 H3 0.8600
C31 C43 1.414(18)
C31 C32 1.425(18)
C32 C33 1.402(18)
C32 H32 0.9300
C33 C34 1.358(18)
C33 Cl3 1.760(14)
C34 C35 1.391(17)
C34 H34 0.9300
C35 C43 1.416(17)
C35 C36 1.430(18)
C36 C37 1.381(18)
C36 C41 1.457(17)
C37 C38 1.338(18)
C37 H37 0.9300
C38 C39 1.416(18)
C38 Cl8 1.779(15)
C39 C40 1.361(18)
C39 H39 0.9300
C40 C41 1.405(18)
C40 N44 1.448(16)
C41 N42 1.348(16)
N42 C43 1.345(16)
N42 H42 0.8600
N44 C45 1.347(17)
N44 H44 0.8600
C45 O46 1.228(16)
C45 C47 1.511(19)
C47 C48 1.497(18)
C47 H47A 0.9700
C47 H47B 0.9700
C48 C49 1.555(18)
C48 H48A 0.9700
C48 H48B 0.9700
C49 C50 1.500(18)
C49 H49A 0.9700
C49 H49B 0.9700
C50 C51 1.529(16)
C50 H50A 0.9700
C50 H50B 0.9700
C51 H51A 0.9600
C51 H51B 0.9600
C51 H51C 0.9600
N3B C31B 1.402(16)
N3B H3B 0.8600
C31B C32B 1.362(18)
C31B C43B 1.409(17)
C32B C33B 1.393(18)
C32B H32B 0.9300
C33B C34B 1.412(17)
C33B Cl3B 1.713(15)
C34B C35B 1.376(18)
C34B H34B 0.9300
C35B C36B 1.415(17)
C35B C43B 1.431(18)
C36B C41B 1.383(18)
C36B C37B 1.394(18)
C37B C38B 1.366(18)
C37B H37B 0.9300
C38B C39B 1.356(17)
C38B Cl8B 1.782(13)
C39B C40B 1.412(17)
C39B H39B 0.9300
C40B N44B 1.374(16)
C40B C41B 1.424(18)
C41B N42B 1.403(15)
N42B C43B 1.384(16)
N42B H42B 0.8600
N44B C45B 1.332(18)
N44B H44B 0.8600
C45B O46B 1.257(16)
C45B C47B 1.52(2)
C47B C48B 1.490(19)
C47B H47C 0.9700
C47B H47D 0.9700
C48B C49X 1.550(19)
C48B C49B 1.57(2)
C48B H48C 0.9700
C48B H48D 0.9700
C49B C50B 1.51(2)
C49B H49C 0.9700
C49B H49D 0.9700
C50B C51B 1.522(19)
C50B H50C 0.9700
C50B H50D 0.9700
C51B H51D 0.9600
C51B H51E 0.9600
C51B H51F 0.9600
C1C O2C 1.233(14)
C1C N3D 1.310(15)
C1C N3C 1.401(15)
N3C C31C 1.379(15)
N3C H3C 0.8600
C31C C32C 1.368(17)
C31C C43C 1.430(17)
C32C C33C 1.410(17)
C32C H32C 0.9300
C33C C34C 1.356(17)
C33C Cl3C 1.740(14)
C34C C35C 1.403(18)
C34C H34C 0.9300
C35C C43C 1.375(17)
C35C C36C 1.489(16)
C36C C41C 1.379(17)
C36C C37C 1.390(16)
C37C C38C 1.384(18)
C37C H37C 0.9300
C38C C39C 1.392(18)
C38C Cl8C 1.751(13)
C39C C40C 1.408(17)
C39C H39C 0.9300
C40C C41C 1.388(18)
C40C N44C 1.401(16)
C41C N42C 1.421(15)
N42C C43C 1.392(16)
N42C H42C 0.8600
N44C C45C 1.345(16)
N44C H44C 0.8600
C45C O46C 1.248(14)
C45C C47C 1.486(18)
C47C C48C 1.491(18)
C47C H47E 0.9700
C47C H47F 0.9700
C48C C49C 1.481(18)
C48C H48E 0.9700
C48C H48F 0.9700
C49C C50C 1.520(19)
C49C H49E 0.9700
C49C H49F 0.9700
C50C C51C 1.53(2)
C50C H50E 0.9700
C50C H50F 0.9700
C51C H51G 0.9600
C51C H51H 0.9600
C51C H51I 0.9600
N3D C31D 1.468(16)
N3D H3D 0.8600
C31D C43D 1.377(18)
C31D C32D 1.387(18)
C32D C33D 1.388(17)
C32D H32D 0.9300
C33D C34D 1.351(18)
C33D Cl3D 1.770(13)
C34D C35D 1.421(17)
C34D H34D 0.9300
C35D C43D 1.392(17)
C35D C36D 1.448(18)
C36D C37D 1.364(17)
C36D C41D 1.432(17)
C37D C38D 1.366(17)
C37D H37D 0.9300
C38D C39D 1.403(17)
C38D Cl8D 1.763(13)
C39D C40D 1.376(17)
C39D H39D 0.9300
C40D C41D 1.396(18)
C40D N44D 1.426(15)
C41D N42D 1.353(16)
N42D C43D 1.386(15)
N42D H42D 0.8600
N44D C45D 1.376(16)
N44D H44D 0.8600
C45D O46D 1.246(14)
C45D C47D 1.519(18)
C47D C48D 1.517(19)
C47D H47G 0.9700
C47D H47H 0.9700
C48D C49D 1.486(18)
C48D H48G 0.9700
C48D H48H 0.9700
C49D C50D 1.51(2)
C49D H49G 0.9700
C49D H49H 0.9700
C50D C51D 1.57(2)
C50D H50G 0.9700
C50D H50H 0.9700
C51D H51J 0.9600
C51D H51K 0.9600
C51D H51L 0.9600
N9 C91C 1.513(17)
N9 C91B 1.520(16)
N9 C91D 1.530(16)
N9 C91 1.531(15)
C91 C92 1.521(12)
C91 H91A 0.9700
C91 H91B 0.9700
C92 C93 1.527(12)
C92 H92A 0.9700
C92 H92B 0.9700
C93 C94 1.508(12)
C93 H93A 0.9700
C93 H93B 0.9700
C94 H94A 0.9600
C94 H94B 0.9600
C94 H94C 0.9600
C91B C92B 1.446(18)
C91B H91C 0.9700
C91B H91D 0.9700
C92B C93B 1.55(2)
C92B H92C 0.9700
C92B H92D 0.9700
C93B C94B 1.55(2)
C93B H93C 0.9700
C93B H93D 0.9700
C94B H94D 0.9600
C94B H94E 0.9600
C94B H94F 0.9600
C91C C92C 1.501(18)
C91C H91E 0.9700
C91C H91F 0.9700
C92C C93C 1.540(19)
C92C H92E 0.9700
C92C H92F 0.9700
C93C C94C 1.546(19)
C93C H93E 0.9700
C93C H93F 0.9700
C94C H94G 0.9600
C94C H94H 0.9600
C94C H94I 0.9600
C91D C92D 1.517(18)
C91D H91G 0.9700
C91D H91H 0.9700
C92D C93D 1.532(18)
C92D H92G 0.9700
C92D H92H 0.9700
C93D C94D 1.553(19)
C93D H93G 0.9700
C93D H93H 0.9700
C94D H94J 0.9600
C94D H94K 0.9600
C94D H94L 0.9600
N6 C61C 1.481(18)
N6 C61D 1.512(17)
N6 C61 1.538(17)
N6 C61B 1.55(2)
C61 C62 1.522(13)
C61 H61A 0.9700
C61 H61B 0.9700
C62 C63 1.509(12)
C62 H62A 0.9700
C62 H62B 0.9700
C63 C64 1.509(13)
C63 H63A 0.9700
C63 H63B 0.9700
C64 H64A 0.9600
C64 H64B 0.9600
C64 H64C 0.9600
C61B C62Z 1.536(18)
C61B C62B 1.564(15)
C61B H61C 0.957(18)
C61B H61D 0.980(18)
C61B H61Y 0.982(18)
C61B H61Z 0.965(18)
C62B C63B 1.510(15)
C62B H62C 0.9700
C62B H62D 0.9700
C63B C64B 1.515(15)
C63B H63C 0.9700
C63B H63D 0.9700
C64B H64D 0.9600
C64B H64E 0.9600
C64B H64F 0.9600
C61C C62C 1.551(19)
C61C H61E 0.9700
C61C H61F 0.9700
C62C C63C 1.54(2)
C62C H62E 0.9700
C62C H62F 0.9700
C63C C64C 1.53(2)
C63C H63E 0.9700
C63C H63F 0.9700
C64C H64G 0.9600
C64C H64H 0.9600
C64C H64I 0.9600
C61D C62D 1.536(13)
C61D H61G 0.9700
C61D H61H 0.9700
C62D C63D 1.491(13)
C62D H62G 0.9700
C62D H62H 0.9700
C63D C64D 1.487(13)
C63D H63G 0.9700
C63D H63H 0.9700
C64D H64J 0.9600
C64D H64K 0.9600
C64D H64L 0.9600
N7 C71 1.516(18)
N7 C71B 1.53(2)
N7 C71C 1.535(19)
N7 C71D 1.56(2)
C71 C72 1.537(13)
C71 H71A 0.9700
C71 H71B 0.9700
C72 C73 1.519(13)
C72 H72A 0.9700
C72 H72B 0.9700
C73 C74 1.507(13)
C73 H73A 0.9700
C73 H73B 0.9700
C74 H74A 0.9600
C74 H74B 0.9600
C74 H74C 0.9600
C71B C72Y 1.502(18)
C71B C72B 1.554(15)
C71B H71C 0.973(18)
C71B H71D 0.970(19)
C71B H71Y 0.971(18)
C71B H71Z 0.974(18)
C72B C73B 1.498(14)
C72B H72C 0.9700
C72B H72D 0.9700
C73B C74B 1.501(14)
C73B H73C 0.9700
C73B H73D 0.9700
C74B H74D 0.9600
C74B H74E 0.9600
C74B H74F 0.9600
C71C C72C 1.516(13)
C71C H71E 0.9700
C71C H71F 0.9700
C72C C73C 1.510(15)
C72C C73Z 1.529(18)
C72C H72E 0.9700
C72C H72F 0.9700
C73C C74C 1.506(15)
C73C H73E 0.9700
C73C H73F 0.9700
C74C H74G 0.9600
C74C H74H 0.9600
C74C H74I 0.9600
C73Z C74Z 1.521(19)
C73Z H73Y 0.9700
C73Z H73Z 0.9700
C74Z H74J 0.9600
C74Z H74K 0.9600
C74Z H74L 0.9600
C71D C72D 1.52(2)
C71D H71G 0.9700
C71D H71H 0.9700
C72D C73D 1.52(2)
C72D H72G 0.9700
C72D H72H 0.9700
C73D C74D 1.478(15)
C73D H73G 0.9700
C73D H73H 0.9700
C74D H74M 0.9600
C74D H74N 0.9600
C74D H74O 0.9600
N8 C81C 1.462(19)
N8 C81D 1.541(18)
N8 C81 1.54(2)
N8 C81B 1.55(2)
C81 C82 1.528(13)
C81 H81A 0.9700
C81 H81B 0.9700
C82 C83 1.496(13)
C82 H82A 0.9700
C82 H82B 0.9700
C83 C84 1.498(13)
C83 H83A 0.9700
C83 H83B 0.9700
C84 H84A 0.9600
C84 H84B 0.9600
C84 H84C 0.9600
C81B C82X 1.520(19)
C81B C82B 1.534(15)
C81B H81C 0.9700
C81B H81D 0.9700
C82B C83B 1.498(14)
C82B H82C 0.9700
C82B H82D 0.9700
C83B C84B 1.5033
C83B H83C 0.9700
C83B H83D 0.9700
C84B H84M 0.9600
C84B H84N 0.9600
C84B H84O 0.9600
C81C C82C 1.559(19)
C81C H81E 0.9700
C81C H81F 0.9700
C82C C83C 1.52(2)
C82C H82E 0.9700
C82C H82F 0.9700
C83C C84C 1.49(2)
C83C H83E 0.9700
C83C H83F 0.9700
C84C H84G 0.9600
C84C H84H 0.9600
C84C H84I 0.9600
C81D C82D 1.529(13)
C81D H81G 0.9700
C81D H81H 0.9700
C82D C83D 1.502(13)
C82D H82G 0.9700
C82D H82H 0.9700
C83D C84D 1.489(13)
C83D H83G 0.9700
C83D H83H 0.9700
C84D H84J 0.9600
C84D H84K 0.9600
C84D H84L 0.9600
O52 C53 1.236(16)
C53 O54 1.218(16)
C53 C55 1.53(2)
C55 O56 1.250(17)
C55 O57 1.275(17)
O52B C53B 1.210(14)
C53B O54B 1.257(14)
C53B C55B 1.549(17)
C55B O56B 1.276(14)
C55B O57B 1.276(14)
C49X C50X 1.51(2)
C49X H49I 0.9700
C49X H49J 0.9700
C50X C51X 1.522(15)
C50X H50I 0.9700
C50X H50J 0.9700
C51X H51M 0.9600
C51X H51N 0.9600
C51X H51O 0.9600
C82X C83X 1.502(14)
C82X H82I 0.9700
C82X H82J 0.9700
C83X C84X 1.506(12)
C83X H83I 0.9700
C83X H83J 0.9700
C84X H84D 0.9600
C84X H84E 0.9600
C84X H84F 0.9600
C62Z C63Z 1.503(16)
C62Z H61C 1.57(3)
C62Z H62I 0.9700
C62Z H62J 0.9700
C63Z C64Z 1.508(12)
C63Z H63I 0.9700
C63Z H63J 0.9700
C64Z H64M 0.9600
C64Z H64N 0.9600
C64Z H64O 0.9600
C72Y C73Y 1.511(16)
C72Y H72I 0.9700
C72Y H72J 0.9700
C73Y C74Y 1.510(12)
C73Y H73I 0.9700
C73Y H73J 0.9700
C74Y H74P 0.9600
C74Y H74Q 0.9600
C74Y H74R 0.9600

loop_
_geom_torsion_atom_site_label_1
_geom_torsion_atom_site_label_2
_geom_torsion_atom_site_label_3
_geom_torsion_atom_site_label_4
_geom_torsion
O2 C1 N3 C31 -7(2)
N3B C1 N3 C31 170.6(12)
C1 N3 C31 C43 178.4(12)
C1 N3 C31 C32 -8(2)
N3 C31 C32 C33 -172.1(13)
C43 C31 C32 C33 2.1(19)
C31 C32 C33 C34 0(2)
C31 C32 C33 Cl3 179.9(10)
C32 C33 C34 C35 -1(2)
Cl3 C33 C34 C35 179.1(10)
C33 C34 C35 C43 -0.1(19)
C33 C34 C35 C36 -177.5(15)
C34 C35 C36 C37 -1(3)
C43 C35 C36 C37 -178.7(15)
C34 C35 C36 C41 178.9(14)
C43 C35 C36 C41 1.3(15)
C35 C36 C37 C38 177.6(15)
C41 C36 C37 C38 -2(2)
C36 C37 C38 C39 1(2)
C36 C37 C38 Cl8 179.4(10)
C37 C38 C39 C40 -2(2)
Cl8 C38 C39 C40 179.5(10)
C38 C39 C40 C41 4(2)
C38 C39 C40 N44 178.0(12)
C39 C40 C41 N42 -179.3(14)
N44 C40 C41 N42 7(2)
C39 C40 C41 C36 -6(2)
N44 C40 C41 C36 -179.7(11)
C37 C36 C41 N42 179.8(12)
C35 C36 C41 N42 -0.2(15)
C37 C36 C41 C40 5(2)
C35 C36 C41 C40 -175.4(12)
C40 C41 N42 C43 173.0(15)
C36 C41 N42 C43 -1.1(15)
C41 N42 C43 C31 179.4(14)
C41 N42 C43 C35 2.0(15)
N3 C31 C43 N42 -6(2)
C32 C31 C43 N42 179.6(13)
N3 C31 C43 C35 171.2(12)
C32 C31 C43 C35 -3(2)
C34 C35 C43 N42 180.0(12)
C36 C35 C43 N42 -2.1(15)
C34 C35 C43 C31 2(2)
C36 C35 C43 C31 -179.6(13)
C39 C40 N44 C45 14(2)
C41 C40 N44 C45 -172.2(13)
C40 N44 C45 O46 -1(2)
C40 N44 C45 C47 172.3(13)
O46 C45 C47 C48 -41(2)
N44 C45 C47 C48 145.2(14)
C45 C47 C48 C49 175.1(13)
C47 C48 C49 C50 59(2)
C48 C49 C50 C51 169.6(14)
O2 C1 N3B C31B -17(2)
N3 C1 N3B C31B 165.4(11)
C1 N3B C31B C32B 2(2)
C1 N3B C31B C43B -175.9(12)
N3B C31B C32B C33B -174.9(13)
C43B C31B C32B C33B 3(2)
C31B C32B C33B C34B -2(2)
C31B C32B C33B Cl3B 178.2(11)
C32B C33B C34B C35B 1(2)
Cl3B C33B C34B C35B -179.7(10)
C33B C34B C35B C36B 178.8(15)
C33B C34B C35B C43B -0.1(19)
C34B C35B C36B C41B -178.2(15)
C43B C35B C36B C41B 0.7(15)
C34B C35B C36B C37B 1(3)
C43B C35B C36B C37B 180.0(15)
C41B C36B C37B C38B -1(2)
C35B C36B C37B C38B 179.9(14)
C36B C37B C38B C39B 2(2)
C36B C37B C38B Cl8B -178.1(10)
C37B C38B C39B C40B -2(2)
Cl8B C38B C39B C40B 177.5(10)
C38B C39B C40B N44B 178.3(13)
C38B C39B C40B C41B 2.0(19)
C37B C36B C41B N42B 179.6(12)
C35B C36B C41B N42B -1.1(16)
C37B C36B C41B C40B 1(2)
C35B C36B C41B C40B -179.7(12)
N44B C40B C41B C36B -177.9(12)
C39B C40B C41B C36B -1(2)
N44B C40B C41B N42B 4(2)
C39B C40B C41B N42B -179.9(12)
C36B C41B N42B C43B 1.0(15)
C40B C41B N42B C43B 179.6(13)
C41B N42B C43B C31B 177.5(13)
C41B N42B C43B C35B -0.5(15)
C32B C31B C43B N42B -180.0(13)
N3B C31B C43B N42B -2(2)
C32B C31B C43B C35B -2(2)
N3B C31B C43B C35B 175.7(12)
C34B C35B C43B N42B 179.0(12)
C36B C35B C43B N42B -0.1(15)
C34B C35B C43B C31B 1(2)
C36B C35B C43B C31B -178.2(12)
C39B C40B N44B C45B 18(2)
C41B C40B N44B C45B -166.3(14)
C40B N44B C45B O46B -4(3)
C40B N44B C45B C47B 175.3(14)
O46B C45B C47B C48B -10(3)
N44B C45B C47B C48B 170.9(16)
C45B C47B C48B C49X 156(3)
C45B C47B C48B C49B -171.2(17)
C47B C48B C49B C50B -75(3)
C49X C48B C49B C50B 40(4)
C48B C49B C50B C51B -166(3)
O2C C1C N3C C31C 18.4(19)
N3D C1C N3C C31C -161.0(12)
C1C N3C C31C C32C 0(2)
C1C N3C C31C C43C 177.0(11)
N3C C31C C32C C33C 175.3(12)
C43C C31C C32C C33C -1.7(19)
C31C C32C C33C C34C -1(2)
C31C C32C C33C Cl3C -177.8(10)
C32C C33C C34C C35C 3(2)
Cl3C C33C C34C C35C 179.9(10)
C33C C34C C35C C43C -3(2)
C33C C34C C35C C36C -178.8(13)
C43C C35C C36C C41C 0.9(14)
C34C C35C C36C C41C 177.4(14)
C43C C35C C36C C37C 178.4(13)
C34C C35C C36C C37C -5(2)
C41C C36C C37C C38C -0.6(19)
C35C C36C C37C C38C -177.8(13)
C36C C37C C38C C39C 0(2)
C36C C37C C38C Cl8C -178.4(9)
C37C C38C C39C C40C 0(2)
Cl8C C38C C39C C40C 177.7(10)
C38C C39C C40C C41C 2.0(19)
C38C C39C C40C N44C -179.3(12)
C37C C36C C41C C40C 3(2)
C35C C36C C41C C40C -179.5(12)
C37C C36C C41C N42C -178.6(11)
C35C C36C C41C N42C -0.7(14)
N44C C40C C41C C36C 178.1(12)
C39C C40C C41C C36C -3(2)
N44C C40C C41C N42C -1(2)
C39C C40C C41C N42C 178.1(12)
C36C C41C N42C C43C 0.2(14)
C40C C41C N42C C43C 179.0(13)
C34C C35C C43C N42C -177.8(12)
C36C C35C C43C N42C -0.8(15)
C34C C35C C43C C31C 0(2)
C36C C35C C43C C31C 177.2(11)
C41C N42C C43C C35C 0.4(14)
C41C N42C C43C C31C -177.5(12)
C32C C31C C43C C35C 2.0(19)
N3C C31C C43C C35C -175.2(12)
C32C C31C C43C N42C 179.7(12)
N3C C31C C43C N42C 2(2)
C41C C40C N44C C45C 164.3(13)
C39C C40C N44C C45C -14(2)
C40C N44C C45C O46C -4(2)
C40C N44C C45C C47C -178.5(12)
O46C C45C C47C C48C 22.8(19)
N44C C45C C47C C48C -162.4(12)
C45C C47C C48C C49C 176.6(12)
C47C C48C C49C C50C -179.7(12)
C48C C49C C50C C51C 177.4(13)
O2C C1C N3D C31D 11(2)
N3C C1C N3D C31D -169.2(11)
C1C N3D C31D C43D -176.6(13)
C1C N3D C31D C32D 2(2)
C43D C31D C32D C33D -5(2)
N3D C31D C32D C33D 176.2(12)
C31D C32D C33D C34D 3(2)
C31D C32D C33D Cl3D -177.3(10)
C32D C33D C34D C35D -1(2)
Cl3D C33D C34D C35D 179.4(9)
C33D C34D C35D C43D 1.2(19)
C33D C34D C35D C36D 177.4(14)
C43D C35D C36D C37D -179.6(15)
C34D C35D C36D C37D 4(3)
C43D C35D C36D C41D 0.0(14)
C34D C35D C36D C41D -176.5(14)
C41D C36D C37D C38D 3(2)
C35D C36D C37D C38D -177.3(14)
C36D C37D C38D C39D -1(2)
C36D C37D C38D Cl8D -179.7(10)
C37D C38D C39D C40D 0(2)
Cl8D C38D C39D C40D 178.2(10)
C38D C39D C40D C41D -0.1(19)
C38D C39D C40D N44D 177.2(12)
C39D C40D C41D N42D -179.4(13)
N44D C40D C41D N42D 3(2)
C39D C40D C41D C36D 2(2)
N44D C40D C41D C36D -175.6(12)
C37D C36D C41D N42D 177.5(12)
C35D C36D C41D N42D -2.1(15)
C37D C36D C41D C40D -4(2)
C35D C36D C41D C40D 176.8(12)
C40D C41D N42D C43D -175.3(14)
C36D C41D N42D C43D 3.5(15)
C32D C31D C43D N42D -177.6(13)
N3D C31D C43D N42D 1(2)
C32D C31D C43D C35D 6(2)
N3D C31D C43D C35D -175.7(12)
C41D N42D C43D C31D 179.6(14)
C41D N42D C43D C35D -3.5(15)
C34D C35D C43D C31D -4(2)
C36D C35D C43D C31D 179.2(12)
C34D C35D C43D N42D 179.2(11)
C36D C35D C43D N42D 2.1(15)
C39D C40D N44D C45D -23(2)
C41D C40D N44D C45D 154.8(13)
C40D N44D C45D O46D 9(2)
C40D N44D C45D C47D -168.6(12)
O46D C45D C47D C48D 83.2(18)
N44D C45D C47D C48D -99.4(15)
C45D C47D C48D C49D 165.4(13)
C47D C48D C49D C50D 175.7(13)
C48D C49D C50D C51D 179.2(13)
C91C N9 C91 C92 -45.1(14)
C91B N9 C91 C92 -167.7(11)
C91D N9 C91 C92 73.0(13)
N9 C91 C92 C93 -162.3(10)
C91 C92 C93 C94 84.8(14)
C91C N9 C91B C92B 64.0(15)
C91D N9 C91B C92B -56.1(15)
C91 N9 C91B C92B -174.5(11)
N9 C91B C92B C93B -174.7(12)
C91B C92B C93B C94B 178.7(13)
C91B N9 C91C C92C 61.7(15)
C91D N9 C91C C92C -177.2(11)
C91 N9 C91C C92C -59.1(14)
N9 C91C C92C C93C 173.1(11)
C91C C92C C93C C94C 174.8(12)
C91C N9 C91D C92D -170.1(11)
C91B N9 C91D C92D -47.8(14)
C91 N9 C91D C92D 70.7(14)
N9 C91D C92D C93D -172.6(11)
C91D C92D C93D C94D 70.7(16)
C61C N6 C61 C62 53.2(15)
C61D N6 C61 C62 -64.9(15)
C61B N6 C61 C62 176.4(12)
N6 C61 C62 C63 161.7(12)
C61 C62 C63 C64 177.5(13)
C61C N6 C61B C62Z -86(2)
C61D N6 C61B C62Z 34(2)
C61 N6 C61B C62Z 153.0(18)
C61C N6 C61B C62B -46(2)
C61D N6 C61B C62B 74.2(18)
C61 N6 C61B C62B -166.9(15)
C62Z C61B C62B C63B -70(3)
N6 C61B C62B C63B -178.6(17)
C61B C62B C63B C64B 66(3)
C61D N6 C61C C62C -177.3(13)
C61 N6 C61C C62C 63.5(17)
C61B N6 C61C C62C -56.7(18)
N6 C61C C62C C63C -166.2(15)
C61C C62C C63C C64C -177.6(15)
C61C N6 C61D C62D -172.6(14)
C61 N6 C61D C62D -53.3(17)
C61B N6 C61D C62D 64.5(16)
N6 C61D C62D C63D 177.3(14)
C61D C62D C63D C64D -177.9(15)
C71B N7 C71 C72 179.9(13)
C71C N7 C71 C72 -58.1(17)
C71D N7 C71 C72 60.4(17)
N7 C71 C72 C73 169.6(14)
C71 C72 C73 C74 175.1(15)
C71 N7 C71B C72Y -174(2)
C71C N7 C71B C72Y 67(3)
C71D N7 C71B C72Y -55(3)
C71 N7 C71B C72B -171.3(15)
C71C N7 C71B C72B 69.5(18)
C71D N7 C71B C72B -52.3(19)
C72Y C71B C72B C73B 6(3)
N7 C71B C72B C73B -168.9(16)
C71B C72B C73B C74B 75(3)
C71 N7 C71C C72C -54.4(17)
C71B N7 C71C C72C 65.4(18)
C71D N7 C71C C72C -172.7(14)
N7 C71C C72C C73C -163.4(14)
N7 C71C C72C C73Z -157(2)
C71C C72C C73C C74C 84(3)
C73Z C72C C73C C74C 67(5)
C73C C72C C73Z C74Z -4(4)
C71C C72C C73Z C74Z -169(3)
C71 N7 C71D C72D 63.8(19)
C71B N7 C71D C72D -55(2)
C71C N7 C71D C72D -178.7(15)
N7 C71D C72D C73D 173.5(16)
C71D C72D C73D C74D 66(3)
C81C N8 C81 C82 -56.5(19)
C81D N8 C81 C82 60.9(18)
C81B N8 C81 C82 179.6(15)
N8 C81 C82 C83 -173.9(14)
C81 C82 C83 C84 174.7(15)
C81C N8 C81B C82X 74(3)
C81D N8 C81B C82X -46(3)
C81 N8 C81B C82X -163(3)
C81C N8 C81B C82B 48(2)
C81D N8 C81B C82B -72(2)
C81 N8 C81B C82B 171.2(18)
C82X C81B C82B C83B 42(3)
N8 C81B C82B C83B 169.2(19)
C81B C82B C83B C84B -80(2)
C81D N8 C81C C82C 178.9(14)
C81 N8 C81C C82C -64.0(19)
C81B N8 C81C C82C 57(2)
N8 C81C C82C C83C 175.9(16)
C81C C82C C83C C84C -178.6(17)
C81C N8 C81D C82D 170.9(15)
C81 N8 C81D C82D 51.3(18)
C81B N8 C81D C82D -65.9(19)
N8 C81D C82D C83D 164.5(15)
C81D C82D C83D C84D 178.7(16)
O54 C53 C55 O56 -107.5(16)
O52 C53 C55 O56 68.8(19)
O54 C53 C55 O57 76.9(19)
O52 C53 C55 O57 -106.7(16)
O52B C53B C55B O56B -71.3(17)
O54B C53B C55B O56B 111.9(13)
O52B C53B C55B O57B 112.0(14)
O54B C53B C55B O57B -64.7(16)
C47B C48B C49X C50X 41(6)
C49B C48B C49X C50X -37(3)
C48B C49X C50X C51X -176(5)
C82B C81B C82X C83X -162(7)
N8 C81B C82X C83X 132(5)
C81B C82X C83X C84X 144(5)
N6 C61B C62Z C63Z 174(2)
C62B C61B C62Z C63Z 86(3)
C61B C62Z C63Z C64Z -90(5)
N7 C71B C72Y C73Y -94(4)
C72B C71B C72Y C73Y -100(6)
C71B C72Y C73Y C74Y -165(4)
